data_4127660
loop_
_publ_author_name
'Zeng, Hong'
'Liu, Peiren'
'Feng, Guoqin'
'Huang, Feihe'

_publ_section_title
;
 \p-Metalated [1<sub>5</sub>]Paracyclophanes: Synthesis and Binding to
 Oxo-Anions via Anion-\p Interactions.
;
_journal_issue 41
_journal_name_full 'Journal of the American Chemical Society'
_journal_page_first 16501
_journal_page_last 16511
_journal_paper_doi 10.1021/jacs.9b09582
_journal_volume 141
_journal_year 2019
_chemical_formula_moiety 'C65 H72 Ru3, 6(N O3)'
_chemical_formula_sum 'C65 H72 N6 O18 Ru3'
_chemical_formula_weight 1528.49
_space_group_crystal_system triclinic
_space_group_IT_number 2
_space_group_name_Hall '-P 1'
_space_group_name_H-M_alt 'P -1'
_symmetry_space_group_name_Hall '-P 1'
_symmetry_space_group_name_H-M 'P -1'
_atom_sites_solution_hydrogens geom
_atom_sites_solution_primary dual
_audit_creation_date 2019-05-24
_audit_creation_method
;
Olex2 1.2
(compiled 2018.05.29 svn.r3508 for OlexSys, GUI svn.r5506)
;
_cell_angle_alpha 89.892(5)
_cell_angle_beta 76.000(5)
_cell_angle_gamma 86.719(5)
_cell_formula_units_Z 4
_cell_length_a 18.2780(14)
_cell_length_b 20.6817(18)
_cell_length_c 22.704(2)
_cell_measurement_reflns_used 9990
_cell_measurement_temperature 160(2)
_cell_measurement_theta_max 42.89
_cell_measurement_theta_min 3.13
_cell_volume 8313.3(12)
_computing_cell_refinement 'SAINT v8.37A (Bruker, 2015)'
_computing_data_reduction 'SAINT v8.37A (Bruker, 2015)'
_computing_molecular_graphics 'Olex2 (Dolomanov et al., 2009)'
_computing_publication_material 'Olex2 (Dolomanov et al., 2009)'
_computing_structure_refinement 'ShelXL (Sheldrick, 2015)'
_computing_structure_solution 'ShelXT (Sheldrick, 2015)'
_diffrn_ambient_temperature 160.62
_diffrn_measured_fraction_theta_full 0.982
_diffrn_measured_fraction_theta_max 0.971
_diffrn_measurement_device_type 'Bruker D8 Venture'
_diffrn_measurement_method '\f and \w scans'
_diffrn_radiation_type GaK\a
_diffrn_radiation_wavelength 1.34139
_diffrn_reflns_av_unetI/netI 0.1484
_diffrn_reflns_Laue_measured_fraction_full 0.982
_diffrn_reflns_Laue_measured_fraction_max 0.971
_diffrn_reflns_limit_h_max 22
_diffrn_reflns_limit_h_min -21
_diffrn_reflns_limit_k_max 25
_diffrn_reflns_limit_k_min -25
_diffrn_reflns_limit_l_max 27
_diffrn_reflns_limit_l_min 0
_diffrn_reflns_number 31007
_diffrn_reflns_point_group_measured_fraction_full 0.982
_diffrn_reflns_point_group_measured_fraction_max 0.971
_diffrn_reflns_theta_full 53.594
_diffrn_reflns_theta_max 55.433
_diffrn_reflns_theta_min 2.942
_diffrn_standards_number 0
_exptl_absorpt_coefficient_mu 3.280
_exptl_absorpt_correction_T_max 0.7508
_exptl_absorpt_correction_T_min 0.4061
_exptl_absorpt_correction_type multi-scan
_exptl_absorpt_process_details
;
 TWINABS-2012/1 (Bruker,2012) was used for absorption correction.

Final HKLF 4 output contains 133912 reflections, Rint = 0.1256
 (27451 with I > 3sig(I), Rint = 0.0892)
;
_exptl_crystal_colour colourless
_exptl_crystal_colour_primary colourless
_exptl_crystal_density_diffrn 1.221
_exptl_crystal_description block
_exptl_crystal_F_000 3120
_exptl_crystal_size_max 0.05
_exptl_crystal_size_mid 0.03
_exptl_crystal_size_min 0.02
_refine_diff_density_max 1.274
_refine_diff_density_min -0.800
_refine_diff_density_rms 0.119
_refine_ls_extinction_method none
_refine_ls_goodness_of_fit_ref 1.112
_refine_ls_hydrogen_treatment constr
_refine_ls_matrix_type fullcycle
_refine_ls_number_parameters 1568
_refine_ls_number_reflns 31007
_refine_ls_number_restraints 619
_refine_ls_restrained_S_all 1.128
_refine_ls_R_factor_all 0.2437
_refine_ls_R_factor_gt 0.1376
_refine_ls_shift/su_max 0.004
_refine_ls_shift/su_mean 0.000
_refine_ls_structure_factor_coef Fsqd
_refine_ls_weighting_details 'w=1/[\s^2^(Fo^2^)+(0.2000P)^2^] where P=(Fo^2^+2Fc^2^)/3'
_refine_ls_weighting_scheme calc
_refine_ls_wR_factor_gt 0.3663
_refine_ls_wR_factor_ref 0.4491
_reflns_Friedel_coverage 0.000
_reflns_number_gt 10140
_reflns_number_total 31007
_reflns_threshold_expression 'I > 2\s(I)'
_cod_data_source_file ja9b09582_si_002.cif
_cod_data_source_block 190523zh_0m_sq
_cod_original_cell_volume 8313.4(12)
_cod_database_code 4127660
_shelx_shelxl_version_number 2017/1
_shelx_space_group_comment
;
The symmetry employed for this shelxl refinement is uniquely defined
by the following loop, which should always be used as a source of
symmetry information in preference to the above space-group names.
They are only intended as comments.
;
_shelx_estimated_absorpt_t_max 0.937
_shelx_estimated_absorpt_t_min 0.853
_olex2_refinement_description
;
1. Twinned data refinement
 Scales: 0.453(3)
 0.547(3)
2. Fixed Uiso
 At 1.2 times of:
  All C(H) groups, All C(H,H) groups
 At 1.5 times of:
  All C(H,H,H) groups
3. Restrained distances
 C53-C54
 1.53 with sigma of 0.02
 C125-C128 = C130-C128 = C129-C128
 1.53 with sigma of 0.02
 C118-C115
 1.5 with sigma of 0.02
 C118-C120
 1.53 with sigma of 0.02
 C55-C53
 1.53 with sigma of 0.02
 C54-C53
 1.53 with sigma of 0.02
 C54-C49
 2.4 with sigma of 0.02
 C44-C43 = C45-C43
 1.53 with sigma of 0.02
 C110-C108
 1.53 with sigma of 0.02
 C109-C108
 1.53 with sigma of 0.02
 C46-C52
 2.33 with sigma of 0.02
 C46-C47
 1.5 with sigma of 0.02
 C51-C53
 2.33 with sigma of 0.02
 C54-C50
 2.45 with sigma of 0.02
 C53-C50
 1.5 with sigma of 0.02
 C55-C50
 2.5 with sigma of 0.02
 C43-C39
 2.35 with sigma of 0.02
 C43-C40
 1.5 with sigma of 0.02
 O29-N10 = O28-N10 = O30-N10
 1.28 with sigma of 0.02
 C56-C57
 1.5 with sigma of 0.02
 O1-N1 = O3-N1 = O2-N1
 1.28 with sigma of 0.02
 C36-C37
 1.5 with sigma of 0.02
 O20-N7 = O21-N7 = O19-N7
 1.28 with sigma of 0.02
 C120-C119
 2.44 with sigma of 0.02
 C118-C116
 2.35 with sigma of 0.02
 O33-N11 = O31-N11 = O32-N11
 1.28 with sigma of 0.02
 C63-C60
 1.5 with sigma of 0.02
 C63-C64
 1.53 with sigma of 0.02
 C65-C63
 1.53 with sigma of 0.02
 C118-C119
 1.53 with sigma of 0.02
 O15-N5 = O13-N5 = O14-N5
 1.28 with sigma of 0.02
 O16-O18
 2.1 with sigma of 0.02
 O17-O18
 2.1 with sigma of 0.02
 O24-N8 = O22-N8 = O23-N8
 1.28 with sigma of 0.02
 O4-O6
 2.1 with sigma of 0.02
 O5-O6
 2.1 with sigma of 0.02
 O11-O12
 2.1 with sigma of 0.02
 O10-O12
 2.1 with sigma of 0.02
 O11-O10
 2.1 with sigma of 0.02
 O8-O9
 2.1 with sigma of 0.02
 O8-N3 = O9-N3 = O7-N3
 1.28 with sigma of 0.02
 O35-C110
 3.5 with sigma of 0.02
 O36-O35
 2.1 with sigma of 0.02
 C110-C109
 2.44 with sigma of 0.02
 C108-C105
 1.5 with sigma of 0.02
 O34-O36
 2.1 with sigma of 0.02
 C116-C120
 2.8 with sigma of 0.02
 C114-C119
 2.7 with sigma of 0.02
 H114-H11I
 2.1 with sigma of 0.02
 O36-N12 = O35-N12 = O34-N12
 1.3 with sigma of 0.02
 N6-O17
 1.3 with sigma of 0.02
 O18-N6
 1.3 with sigma of 0.02
 O17-N6 = O16-N6 = O18-N6
 1.3 with sigma of 0.02
 O5-N2 = O4-N2 = O6-N2
 1.3 with sigma of 0.02
 O11-N4
 1.3 with sigma of 0.02
 N4-O12
 1.3 with sigma of 0.02
 H54C-H49
 2.1 with sigma of 0.02
 C49-C54
 2.8 with sigma of 0.02
 C48-C46 \\sim C46-C52
 with sigma of 0.02
 O31-O33 \\sim O33-O32
 with sigma of 0.02
 O33-O32 \\sim O32-O31
 with sigma of 0.02
 O14-O15 \\sim O15-O13
 with sigma of 0.02
 O13-O14 \\sim O14-O15
 with sigma of 0.02
4. Restrained planarity
 C46, C47, C48, C52
 with sigma of 0.1
 C49, C50, C51, C53
 with sigma of 0.1
 O19, O20, O21, N7
 with sigma of 0.1
 O31, O32, O33, N11
 with sigma of 0.1
 O13, O14, O15, N5
 with sigma of 0.1
 O22, O23, O24, N8
 with sigma of 0.1
 O7, O8, O9, N3
 with sigma of 0.1
 O34, O35, O36, N12
 with sigma of 0.1
 O16, O17, O18, N6
 with sigma of 0.1
 O4, O5, O6, N2
 with sigma of 0.1
 O10, O11, O12, N4
 with sigma of 0.1
5. Rigid bond restraints
 C60, C63, C118, C120
 with sigma for 1-2 distances of 0.005 and sigma for 1-3 distances of 0.005
 Ru3, C51
 with sigma for 1-2 distances of 0.005 and sigma for 1-3 distances of 0.005
 C72, C73
 with sigma for 1-2 distances of 0.005 and sigma for 1-3 distances of 0.005
6. Uiso/Uaniso restraints and constraints
C111 \\sim C112 \\sim C113 \\sim C114 \\sim C115 \\sim C116 \\sim C117: within
2A with sigma of 0.01 and sigma for terminal atoms of 0.02
Ru3 \\sim C46 \\sim C48 \\sim C47 \\sim C52 \\sim C51 \\sim C50 \\sim C49 \\sim
C53 \\sim C54 \\sim C55: within 2A with sigma of 0.01 and sigma for terminal
atoms of 0.02
C46 \\sim C52: within 2A with sigma of 0.01 and sigma for terminal atoms of 0.02
C40 \\sim C43 \\sim C44 \\sim C45: within 2A with sigma of 0.01 and sigma for
terminal atoms of 0.02
C102 \\sim C103 \\sim C104 \\sim C105 \\sim C106 \\sim C107 \\sim C108 \\sim
C109 \\sim C110: within 2A with sigma of 0.01 and sigma for terminal atoms of
0.02
C101 \\sim C102 \\sim C103 \\sim C107: within 2A with sigma of 0.01 and sigma
for terminal atoms of 0.02
C121 \\sim C122 \\sim C127 \\sim C126 \\sim C125 \\sim C124 \\sim C123 \\sim
C128 \\sim C129 \\sim C130: within 2A with sigma of 0.01 and sigma for terminal
atoms of 0.02
C56 \\sim C57 \\sim C58 \\sim C59 \\sim C60 \\sim C61 \\sim C62: within 2A with
sigma of 0.01 and sigma for terminal atoms of 0.02
C59 \\sim C60 \\sim C61: within 2A with sigma of 0.01 and sigma for terminal
atoms of 0.02
O28 \\sim O29 \\sim O30 \\sim N10: within 2A with sigma of 0.01 and sigma for
terminal atoms of 0.02
C36 \\sim C37 \\sim C38 \\sim C42: within 2A with sigma of 0.01 and sigma for
terminal atoms of 0.02
C112 \\sim C113 \\sim C114 \\sim C115 \\sim C116 \\sim C117 \\sim C118 \\sim
C119 \\sim C120: within 2A with sigma of 0.01 and sigma for terminal atoms of
0.02
O31 \\sim O32 \\sim O33 \\sim N11: within 2A with sigma of 0.01 and sigma for
terminal atoms of 0.02
O25 \\sim O26 \\sim O27 \\sim N9: within 2A with sigma of 0.01 and sigma for
terminal atoms of 0.02
O19 \\sim O20 \\sim O21 \\sim N7: within 2A with sigma of 0.01 and sigma for
terminal atoms of 0.02
O22 \\sim O23 \\sim O24 \\sim N8: within 2A with sigma of 0.01 and sigma for
terminal atoms of 0.02
O7 \\sim O8 \\sim O9 \\sim N3: within 2A with sigma of 0.01 and sigma for
terminal atoms of 0.02
O4 \\sim O5 \\sim O6 \\sim N2: within 2A with sigma of 0.01 and sigma for
terminal atoms of 0.02
O34 \\sim O35 \\sim O36 \\sim N12: within 2A with sigma of 0.01 and sigma for
terminal atoms of 0.02
Uanis(O18) \\sim Ueq, Uanis(O16) \\sim Ueq, Uanis(O17) \\sim Ueq: with sigma of
0.005 and sigma for terminal atoms of 0.01
Uanis(N4) \\sim Ueq, Uanis(O10) \\sim Ueq, Uanis(O12) \\sim Ueq, Uanis(O11)
\\sim Ueq: with sigma of 0.005 and sigma for terminal atoms of 0.01
Uanis(N6) \\sim Ueq: with sigma of 0.005 and sigma for terminal atoms of 0.01
7.a Ternary CH refined with riding coordinates:
 C16(H16), C17(H17), C19(H19), C20(H20), C43(H43), C53(H53), C63(H63),
 C67(H67), C108(H108), C118(H118), C128(H128)
7.b Secondary CH2 refined with riding coordinates:
 C7(H7A,H7B), C14(H14A,H14B), C21(H21A,H21B), C28(H28A,H28B), C35(H35A,H35B),
 C72(H72A,H72B), C79(H79A,H79B), C86(H86A,H86B), C93(H93A,H93B), C100(H10A,H10B)
7.c Aromatic/amide H refined with riding coordinates:
 C2(H2), C3(H3), C5(H5), C6(H6), C9(H9), C10(H10), C12(H12), C13(H13),
 C23(H23), C24(H24), C26(H26), C27(H27), C30(H30), C31(H31), C33(H33), C34(H34),
  C41(H41), C42(H42), C38(H38), C39(H39), C48(H48), C52(H52), C51(H51),
 C49(H49), C59(H59), C61(H61), C62(H62), C58(H58), C68(H68), C70(H70), C71(H71),
  C74(H74), C75(H75), C77(H77), C78(H78), C85(H85), C84(H84), C82(H82),
 C81(H81), C88(H88), C89(H89), C91(H91), C92(H92), C99(H99), C98(H98), C96(H96),
  C95(H95), C103(H103), C104(H104), C106(H106), C107(H107), C113(H113),
 C114(H114), C116(H116), C117(H117), C127(H127), C126(H126), C124(H124),
 C123(H123)
7.d Fitted hexagon refined as free rotating group:
 C8(C9,C10,C11,C12,C13), C40(C41,C42,C37,C38,C39), C48(C47,C52,C51,C50,C49),
 C59(C60,C61,C62,C57,C58), C80(C85,C84,C83,C82,C81), C94(C99,C98,C97,C96,C95),
 C102(C103,C104,C105,C106,C107), C112(C113,C114,C115,C116,C117), C122(C127,C126,
 C125,C124,C123)
7.e Idealised Me refined as rotating group:
 C36(H36A,H36B,H36C), C44(H44A,H44B,H44C), C45(H45A,H45B,H45C), C46(H46A,H46B,
 H46C), C54(H54A,H54B,H54C), C55(H55A,H55B,H55C), C56(H56A,H56B,H56C), C64(H64A,
 H64B,H64C), C65(H65A,H65B,H65C), C101(H10C,H10D,H10E), C109(H10F,H10G,H10H),
 C110(H11A,H11B,H11C), C111(H11D,H11E,H11F), C119(H11G,H11H,H11I), C120(H12A,
 H12B,H12C), C121(H12D,H12E,H12F), C129(H12G,H12H,H12I), C130(H13A,H13B,H13C)
;
_platon_squeeze_void_probe_radius 1.20
_olex2_submission_special_instructions 'No special instructions were received'

loop_
_space_group_symop_operation_xyz
'x, y, z'
'-x, -y, -z'

loop_
_atom_site_label
_atom_site_type_symbol
_atom_site_fract_x
_atom_site_fract_y
_atom_site_fract_z
_atom_site_U_iso_or_equiv
_atom_site_adp_type
_atom_site_occupancy
_atom_site_site_symmetry_order
_atom_site_calc_flag
_atom_site_refinement_flags_posn
_atom_site_refinement_flags_adp
Ru1 Ru -0.676270 0.629190 0.621720 0.1317(5) Uani 1 1 d . .
Ru2 Ru -0.282580 0.986270 0.665840 0.1303(5) Uani 1 1 d . .
Ru3 Ru -0.200450 0.884860 0.377080 0.1706(7) Uani 1 1 d . U
C1 C -0.623280 0.703430 0.668420 0.142(6) Uani 1 1 d . .
C2 C -0.566070 0.657050 0.638250 0.127(5) Uani 1 1 d . .
H2 H -0.534714 0.635754 0.660992 0.152 Uiso 1 1 calc R .
C3 C -0.554000 0.641500 0.576980 0.132(5) Uani 1 1 d . .
H3 H -0.515616 0.610515 0.557139 0.158 Uiso 1 1 calc R .
C4 C -0.609060 0.679310 0.542550 0.157(7) Uani 1 1 d . .
C5 C -0.661770 0.724110 0.567870 0.144(6) Uani 1 1 d . .
H5 H -0.692543 0.747489 0.545906 0.173 Uiso 1 1 calc R .
C6 C -0.668440 0.734430 0.632640 0.146(6) Uani 1 1 d . .
H6 H -0.706991 0.765057 0.652901 0.175 Uiso 1 1 calc R .
C7 C -0.591140 0.655370 0.475840 0.192(9) Uani 1 1 d . .
H7A H -0.634109 0.667682 0.457862 0.230 Uiso 1 1 calc R .
H7B H -0.583483 0.607569 0.474225 0.230 Uiso 1 1 calc R .
C8 C -0.518301 0.686202 0.438830 0.154(8) Uani 1 1 d . .
C9 C -0.446399 0.656853 0.417489 0.224(13) Uani 1 1 d G .
H9 H -0.437200 0.612194 0.424631 0.269 Uiso 1 1 calc R .
C10 C -0.387958 0.692847 0.385699 0.167(8) Uani 1 1 d G .
H10 H -0.338816 0.672788 0.371114 0.200 Uiso 1 1 calc R .
C11 C -0.401419 0.758190 0.375250 0.169(9) Uani 1 1 d G .
C12 C -0.473320 0.787540 0.396591 0.129(5) Uani 1 1 d G .
H12 H -0.482519 0.832199 0.389449 0.155 Uiso 1 1 calc R .
C13 C -0.531762 0.751547 0.428381 0.237(15) Uani 1 1 d G .
H13 H -0.580904 0.771606 0.442966 0.284 Uiso 1 1 calc R .
C14 C -0.336090 0.788430 0.339490 0.181(8) Uani 1 1 d . .
H14A H -0.351038 0.818447 0.309873 0.218 Uiso 1 1 calc R .
H14B H -0.298637 0.755200 0.316995 0.218 Uiso 1 1 calc R .
C15 C -0.298800 0.829600 0.388880 0.155(7) Uani 1 1 d . .
C16 C -0.240970 0.799360 0.412590 0.171(8) Uani 1 1 d . .
H16 H -0.215711 0.756598 0.396643 0.205 Uiso 1 1 calc R .
C17 C -0.224370 0.830320 0.461960 0.144(6) Uani 1 1 d . .
H17 H -0.180516 0.812191 0.477114 0.173 Uiso 1 1 calc R .
C18 C -0.248270 0.892400 0.475790 0.137(5) Uani 1 1 d . .
C19 C -0.304200 0.925190 0.441840 0.139(6) Uani 1 1 d . .
H19 H -0.315467 0.973113 0.445302 0.166 Uiso 1 1 calc R .
C20 C -0.326380 0.893300 0.404010 0.150(6) Uani 1 1 d . .
H20 H -0.353738 0.916928 0.376528 0.181 Uiso 1 1 calc R .
C21 C -0.220960 0.936480 0.521050 0.141(6) Uani 1 1 d . .
H21A H -0.169306 0.922014 0.523737 0.170 Uiso 1 1 calc R .
H21B H -0.220728 0.982083 0.507705 0.170 Uiso 1 1 calc R .
C22 C -0.277620 0.929790 0.582860 0.121(5) Uani 1 1 d . .
C23 C -0.345170 0.961660 0.598760 0.130(5) Uani 1 1 d . .
H23 H -0.360410 0.987040 0.568416 0.156 Uiso 1 1 calc R .
C24 C -0.393770 0.961210 0.653810 0.118(5) Uani 1 1 d . .
H24 H -0.439095 0.988070 0.662570 0.141 Uiso 1 1 calc R .
C25 C -0.375860 0.920920 0.696670 0.124(5) Uani 1 1 d . .
C26 C -0.306360 0.885550 0.686080 0.141(6) Uani 1 1 d . .
H26 H -0.292293 0.860407 0.717072 0.169 Uiso 1 1 calc R .
C27 C -0.258610 0.888600 0.628410 0.133(5) Uani 1 1 d . .
H27 H -0.212458 0.862858 0.619023 0.160 Uiso 1 1 calc R .
C28 C -0.429520 0.914720 0.761010 0.142(5) Uani 1 1 d . .
H28A H -0.400531 0.900427 0.790794 0.170 Uiso 1 1 calc R .
H28B H -0.456907 0.956749 0.774861 0.170 Uiso 1 1 calc R .
C29 C -0.484070 0.864670 0.754080 0.137(6) Uani 1 1 d . .
C30 C -0.550660 0.883250 0.742160 0.164(7) Uani 1 1 d . .
H30 H -0.563882 0.927458 0.736227 0.197 Uiso 1 1 calc R .
C31 C -0.602790 0.831310 0.738680 0.159(7) Uani 1 1 d . .
H31 H -0.651570 0.842713 0.732756 0.191 Uiso 1 1 calc R .
C32 C -0.582270 0.769860 0.743690 0.127(5) Uani 1 1 d . .
C33 C -0.512650 0.753960 0.752890 0.147(6) Uani 1 1 d . .
H33 H -0.496529 0.709587 0.754070 0.176 Uiso 1 1 calc R .
C34 C -0.466480 0.799440 0.760300 0.143(6) Uani 1 1 d . .
H34 H -0.420167 0.786603 0.770138 0.172 Uiso 1 1 calc R .
C35 C -0.634060 0.721450 0.735340 0.136(5) Uani 1 1 d . .
H35A H -0.686711 0.738619 0.751932 0.164 Uiso 1 1 calc R .
H35B H -0.625546 0.682104 0.758252 0.164 Uiso 1 1 calc R .
C36 C -0.618150 0.487760 0.672920 0.186(7) Uani 1 1 d D U
H36A H -0.593850 0.458871 0.638762 0.279 Uiso 1 1 calc GR .
H36B H -0.637005 0.461958 0.709090 0.279 Uiso 1 1 calc GR .
H36C H -0.581348 0.517122 0.680912 0.279 Uiso 1 1 calc GR .
C40 C -0.794521 0.607974 0.623571 0.236(9) Uani 1 1 d D U
C41 C -0.789055 0.607168 0.683580 0.198(11) Uani 1 1 d G .
H41 H -0.822860 0.634070 0.713112 0.237 Uiso 1 1 calc R .
C42 C -0.734128 0.567002 0.700379 0.169(5) Uani 1 1 d G U
H42 H -0.730393 0.566451 0.741392 0.203 Uiso 1 1 calc R .
C37 C -0.684667 0.527640 0.657169 0.167(5) Uani 1 1 d DG U
C38 C -0.690131 0.528445 0.597160 0.158(5) Uani 1 1 d G U
H38 H -0.656326 0.501544 0.567629 0.190 Uiso 1 1 calc R .
C39 C -0.745058 0.568611 0.580361 0.240(15) Uani 1 1 d DG .
H39 H -0.748793 0.569162 0.539347 0.288 Uiso 1 1 calc R .
C43 C -0.848950 0.641480 0.592830 0.249(8) Uani 1 1 d D U
H43 H -0.828433 0.650251 0.548766 0.299 Uiso 1 1 calc R .
C44 C -0.874430 0.699290 0.631430 0.275(10) Uani 1 1 d D U
H44A H -0.929760 0.702991 0.643091 0.413 Uiso 1 1 calc GR .
H44B H -0.855565 0.737873 0.608979 0.413 Uiso 1 1 calc GR .
H44C H -0.854966 0.695579 0.667976 0.413 Uiso 1 1 calc GR .
C45 C -0.912080 0.593450 0.606810 0.266(10) Uani 1 1 d D U
H45A H -0.896070 0.556132 0.628269 0.399 Uiso 1 1 calc GR .
H45B H -0.922326 0.578738 0.568744 0.399 Uiso 1 1 calc GR .
H45C H -0.958016 0.614917 0.632313 0.399 Uiso 1 1 calc GR .
C46 C -0.032560 0.818120 0.385490 0.459(17) Uani 1 1 d D U
H46A H -0.017980 0.776194 0.364674 0.689 Uiso 1 1 calc GR .
H46B H -0.065271 0.811496 0.425869 0.689 Uiso 1 1 calc GR .
H46C H 0.012826 0.838946 0.389563 0.689 Uiso 1 1 calc GR .
C48 C -0.092547 0.923208 0.366769 0.396(14) Uani 1 1 d D U
H48 H -0.074580 0.942902 0.397914 0.475 Uiso 1 1 calc R .
C47 C -0.072343 0.858589 0.350989 0.408(14) Uani 1 1 d DG U
C52 C -0.098632 0.829774 0.305420 0.412(14) Uani 1 1 d DG U
H52 H -0.084824 0.785610 0.294635 0.494 Uiso 1 1 calc R .
C51 C -0.145126 0.865578 0.275631 0.398(14) Uani 1 1 d DG U
H51 H -0.163093 0.845884 0.244487 0.478 Uiso 1 1 calc R .
C50 C -0.165330 0.930197 0.291411 0.404(14) Uani 1 1 d DG U
C49 C -0.139042 0.959013 0.336980 0.399(14) Uani 1 1 d DG U
H49 H -0.152851 1.003177 0.347765 0.479 Uiso 1 1 calc DR .
C53 C -0.207570 0.966180 0.253930 0.417(14) Uani 1 1 d D U
H53 H -0.246930 0.937496 0.246881 0.500 Uiso 1 1 calc R .
C54 C -0.249730 1.020140 0.301860 0.411(16) Uani 1 1 d D U
H54A H -0.294311 1.038562 0.289602 0.616 Uiso 1 1 calc GR .
H54B H -0.215455 1.054463 0.303539 0.616 Uiso 1 1 calc GR .
H54C H -0.265431 1.000681 0.342006 0.616 Uiso 1 1 calc DGR .
C55 C -0.153960 0.979160 0.189890 0.434(16) Uani 1 1 d D U
H55A H -0.109417 1.000381 0.195326 0.651 Uiso 1 1 calc GR .
H55B H -0.181107 1.007241 0.166447 0.651 Uiso 1 1 calc GR .
H55C H -0.138032 0.937927 0.168090 0.651 Uiso 1 1 calc GR .
C56 C -0.355120 1.138570 0.650160 0.242(9) Uani 1 1 d D U
H56A H -0.328897 1.155639 0.610899 0.364 Uiso 1 1 calc GR .
H56B H -0.374152 1.174572 0.678779 0.364 Uiso 1 1 calc GR .
H56C H -0.397506 1.114074 0.644948 0.364 Uiso 1 1 calc GR .
C59 C -0.257139 1.025681 0.748619 0.169(5) Uani 1 1 d . U
H59 H -0.265708 1.008079 0.788217 0.203 Uiso 1 1 calc R .
C60 C -0.189977 1.009686 0.706019 0.175(5) Uani 1 1 d DG U
C61 C -0.177439 1.035440 0.648081 0.181(5) Uani 1 1 d G U
H61 H -0.131537 1.024508 0.618966 0.217 Uiso 1 1 calc R .
C62 C -0.232061 1.077191 0.632742 0.184(5) Uani 1 1 d G U
H62 H -0.223491 1.094794 0.593143 0.221 Uiso 1 1 calc R .
C57 C -0.299222 1.093188 0.675341 0.190(5) Uani 1 1 d DG U
C58 C -0.311762 1.067433 0.733279 0.180(5) Uani 1 1 d G U
H58 H -0.357664 1.078366 0.762394 0.216 Uiso 1 1 calc R .
C63 C -0.124070 0.964030 0.717610 0.306(16) Uani 1 1 d D U
H63 H -0.097562 0.938770 0.680280 0.367 Uiso 1 1 calc R .
C64 C -0.166820 0.919100 0.768500 0.46(4) Uani 1 1 d D .
H64A H -0.150586 0.926264 0.805947 0.689 Uiso 1 1 calc GR .
H64B H -0.155291 0.873715 0.755544 0.689 Uiso 1 1 calc GR .
H64C H -0.221342 0.929198 0.775863 0.689 Uiso 1 1 calc GR .
C65 C -0.073350 1.013300 0.735190 0.45(3) Uani 1 1 d D .
H65A H -0.027062 1.015300 0.702831 0.668 Uiso 1 1 calc GR .
H65B H -0.060345 1.000042 0.773034 0.668 Uiso 1 1 calc GR .
H65C H -0.100189 1.056084 0.740953 0.668 Uiso 1 1 calc GR .
Ru4 Ru 0.274730 0.515470 0.253360 0.1366(5) Uani 1 1 d . .
Ru5 Ru 0.673590 0.867240 0.050360 0.1256(5) Uani 1 1 d . .
Ru6 Ru 0.198700 0.607960 -0.009940 0.1590(6) Uani 1 1 d . .
C66 C 0.369540 0.576930 0.248260 0.127(5) Uani 1 1 d . .
C67 C 0.306770 0.618040 0.253140 0.125(5) Uani 1 1 d . .
H67 H 0.288805 0.642209 0.292576 0.151 Uiso 1 1 calc R .
C68 C 0.253260 0.613600 0.218090 0.136(5) Uani 1 1 d . .
H68 H 0.207480 0.639854 0.227319 0.163 Uiso 1 1 calc R .
C69 C 0.269220 0.569700 0.169530 0.139(6) Uani 1 1 d . .
C70 C 0.335320 0.533840 0.158630 0.142(6) Uani 1 1 d . .
H70 H 0.348514 0.506428 0.123685 0.170 Uiso 1 1 calc R .
C71 C 0.387420 0.535380 0.198260 0.140(6) Uani 1 1 d . .
H71 H 0.432682 0.508443 0.189951 0.168 Uiso 1 1 calc R .
C72 C 0.213140 0.561600 0.128090 0.148(6) Uani 1 1 d . U
H72A H 0.212190 0.515506 0.116772 0.178 Uiso 1 1 calc R .
H72B H 0.161394 0.577530 0.149348 0.178 Uiso 1 1 calc R .
C73 C 0.242180 0.601300 0.072600 0.143(6) Uani 1 1 d . U
C74 C 0.214650 0.665720 0.069350 0.144(6) Uani 1 1 d . .
H74 H 0.179468 0.685982 0.102893 0.173 Uiso 1 1 calc R .
C75 C 0.241640 0.700800 0.012870 0.154(6) Uani 1 1 d . .
H75 H 0.222900 0.744151 0.009756 0.185 Uiso 1 1 calc R .
C76 C 0.295900 0.671170 -0.038060 0.121(5) Uani 1 1 d . .
C77 C 0.319950 0.609830 -0.026760 0.155(7) Uani 1 1 d . .
H77 H 0.357245 0.589447 -0.058901 0.186 Uiso 1 1 calc R .
C78 C 0.297950 0.572960 0.024690 0.132(5) Uani 1 1 d . .
H78 H 0.319576 0.530518 0.027419 0.159 Uiso 1 1 calc R .
C79 C 0.323350 0.711650 -0.090880 0.145(6) Uani 1 1 d . .
H79A H 0.284034 0.745729 -0.093581 0.174 Uiso 1 1 calc R .
H79B H 0.334129 0.684811 -0.128385 0.174 Uiso 1 1 calc R .
C80 C 0.394930 0.742873 -0.085262 0.142(6) Uani 1 1 d . .
C85 C 0.465999 0.710759 -0.098278 0.170(8) Uani 1 1 d G .
H85 H 0.471999 0.666927 -0.111881 0.203 Uiso 1 1 calc R .
C84 C 0.528289 0.742780 -0.091391 0.176(9) Uani 1 1 d G .
H84 H 0.576861 0.720831 -0.100287 0.212 Uiso 1 1 calc R .
C83 C 0.519510 0.806913 -0.071488 0.171(8) Uani 1 1 d G .
C82 C 0.448441 0.839028 -0.058472 0.188(9) Uani 1 1 d G .
H82 H 0.442442 0.882860 -0.044869 0.225 Uiso 1 1 calc R .
C81 C 0.386151 0.807008 -0.065359 0.200(9) Uani 1 1 d G .
H81 H 0.337579 0.828956 -0.056462 0.240 Uiso 1 1 calc R .
C86 C 0.583520 0.844040 -0.060360 0.167(7) Uani 1 1 d . .
H86A H 0.569964 0.891079 -0.060305 0.200 Uiso 1 1 calc R .
H86B H 0.629199 0.834630 -0.093540 0.200 Uiso 1 1 calc R .
C87 C 0.600790 0.825260 0.001320 0.126(5) Uani 1 1 d . .
C88 C 0.557600 0.856540 0.050050 0.138(5) Uani 1 1 d . .
H88 H 0.519052 0.887509 0.045351 0.166 Uiso 1 1 calc R .
C89 C 0.569000 0.843730 0.109120 0.129(5) Uani 1 1 d . .
H89 H 0.540781 0.869162 0.142644 0.155 Uiso 1 1 calc R .
C90 C 0.619170 0.796100 0.118680 0.126(5) Uani 1 1 d . .
C91 C 0.664750 0.761750 0.067020 0.142(5) Uani 1 1 d . .
H91 H 0.702476 0.729156 0.069889 0.171 Uiso 1 1 calc R .
C92 C 0.648130 0.781360 0.008220 0.126(5) Uani 1 1 d . .
H92 H 0.675860 0.758584 -0.027204 0.151 Uiso 1 1 calc R .
C93 C 0.630080 0.778860 0.178930 0.174(8) Uani 1 1 d . .
H93A H 0.623125 0.818585 0.204411 0.209 Uiso 1 1 calc R .
H93B H 0.682587 0.761019 0.174475 0.209 Uiso 1 1 calc R .
C94 C 0.575599 0.729272 0.211288 0.135(6) Uani 1 1 d . .
C99 C 0.506541 0.749047 0.249754 0.162(7) Uani 1 1 d G .
H99 H 0.493888 0.793820 0.258215 0.195 Uiso 1 1 calc R .
C98 C 0.455998 0.703312 0.275839 0.153(7) Uani 1 1 d G .
H98 H 0.408800 0.716827 0.302128 0.184 Uiso 1 1 calc R .
C97 C 0.474511 0.637802 0.263459 0.135(5) Uani 1 1 d G .
C96 C 0.543569 0.618027 0.224993 0.181(8) Uani 1 1 d G .
H96 H 0.556222 0.573253 0.216532 0.218 Uiso 1 1 calc R .
C95 C 0.594113 0.663761 0.198908 0.169(7) Uani 1 1 d G .
H95 H 0.641310 0.650245 0.172618 0.203 Uiso 1 1 calc R .
C100 C 0.419450 0.588030 0.289370 0.149(6) Uani 1 1 d . .
H10A H 0.447288 0.546899 0.294977 0.178 Uiso 1 1 calc R .
H10B H 0.388544 0.603023 0.329577 0.178 Uiso 1 1 calc R .
C101 C 0.350880 0.367940 0.205380 0.221(8) Uani 1 1 d . U
H10C H 0.327193 0.357758 0.172398 0.331 Uiso 1 1 calc GR .
H10D H 0.366409 0.327626 0.222907 0.331 Uiso 1 1 calc GR .
H10E H 0.395269 0.392864 0.189394 0.331 Uiso 1 1 calc GR .
C102 C 0.287212 0.412877 0.260630 0.204(5) Uani 1 1 d . U
C103 C 0.218807 0.425635 0.245110 0.198(5) Uani 1 1 d G U
H103 H 0.210533 0.407132 0.209174 0.238 Uiso 1 1 calc R .
C104 C 0.162509 0.465466 0.282169 0.196(5) Uani 1 1 d G U
H104 H 0.115758 0.474185 0.271562 0.235 Uiso 1 1 calc R .
C105 C 0.174615 0.492539 0.334749 0.200(5) Uani 1 1 d DG U
C106 C 0.243019 0.479782 0.350270 0.201(5) Uani 1 1 d G U
H106 H 0.251293 0.498285 0.386206 0.241 Uiso 1 1 calc R .
C107 C 0.299318 0.439951 0.313211 0.200(5) Uani 1 1 d G U
H107 H 0.346069 0.431232 0.323819 0.240 Uiso 1 1 calc R .
C108 C 0.124880 0.539970 0.376500 0.220(6) Uani 1 1 d D U
H108 H 0.096713 0.564888 0.350335 0.265 Uiso 1 1 calc R .
C109 C 0.065900 0.501320 0.417400 0.259(9) Uani 1 1 d D U
H10F H 0.022932 0.497730 0.399072 0.388 Uiso 1 1 calc GR .
H10G H 0.048735 0.523185 0.457009 0.388 Uiso 1 1 calc GR .
H10H H 0.087711 0.457933 0.422694 0.388 Uiso 1 1 calc GR .
C110 C 0.147030 0.590700 0.415040 0.280(10) Uani 1 1 d D U
H11A H 0.183798 0.571422 0.435999 0.420 Uiso 1 1 calc GR .
H11B H 0.102146 0.607863 0.445050 0.420 Uiso 1 1 calc GR .
H11C H 0.169605 0.625931 0.389229 0.420 Uiso 1 1 calc GR .
C111 C 0.259540 0.485380 -0.116200 0.248(9) Uani 1 1 d . U
H11D H 0.293634 0.515332 -0.140903 0.372 Uiso 1 1 calc GR .
H11E H 0.241616 0.456089 -0.142849 0.372 Uiso 1 1 calc GR .
H11F H 0.286603 0.460062 -0.090745 0.372 Uiso 1 1 calc GR .
C112 C 0.187420 0.526513 -0.073000 0.230(6) Uani 1 1 d . U
C113 C 0.173879 0.584978 -0.099888 0.223(6) Uani 1 1 d G U
H113 H 0.200738 0.593408 -0.140245 0.267 Uiso 1 1 calc R .
C114 C 0.121039 0.631108 -0.067729 0.220(6) Uani 1 1 d DG U
H114 H 0.111784 0.671067 -0.086106 0.265 Uiso 1 1 calc DR .
C115 C 0.081740 0.618774 -0.008681 0.241(6) Uani 1 1 d DG U
C116 C 0.095281 0.560309 0.018208 0.227(6) Uani 1 1 d DG U
H116 H 0.068422 0.551879 0.058565 0.272 Uiso 1 1 calc R .
C117 C 0.148121 0.514178 -0.013950 0.230(6) Uani 1 1 d G U
H117 H 0.157375 0.474220 0.004427 0.276 Uiso 1 1 calc R .
C118 C 0.027730 0.658060 0.039780 0.277(7) Uani 1 1 d D U
H118 H 0.043332 0.658006 0.079067 0.332 Uiso 1 1 calc R .
C119 C 0.036370 0.722090 0.008620 0.306(11) Uani 1 1 d D U
H11G H 0.089763 0.731907 -0.001819 0.460 Uiso 1 1 calc GR .
H11H H 0.006897 0.756011 0.035785 0.460 Uiso 1 1 calc GR .
H11I H 0.018101 0.720227 -0.028485 0.460 Uiso 1 1 calc DGR .
C120 C -0.046460 0.631530 0.045350 0.321(10) Uani 1 1 d D U
H12A H -0.076843 0.659982 0.024759 0.481 Uiso 1 1 calc GR .
H12B H -0.072290 0.628658 0.088372 0.481 Uiso 1 1 calc GR .
H12C H -0.039742 0.588251 0.026635 0.481 Uiso 1 1 calc GR .
C121 C 0.605170 1.010170 0.124930 0.202(7) Uani 1 1 d . U
H12D H 0.559310 0.996938 0.114288 0.303 Uiso 1 1 calc GR .
H12E H 0.610678 1.056454 0.117007 0.303 Uiso 1 1 calc GR .
H12F H 0.601496 1.002028 0.168055 0.303 Uiso 1 1 calc GR .
C122 C 0.684489 0.965291 0.080682 0.176(4) Uani 1 1 d . U
C127 C 0.732490 0.923339 0.103802 0.172(4) Uani 1 1 d G U
H127 H 0.727333 0.921032 0.146393 0.207 Uiso 1 1 calc R .
C126 C 0.788036 0.884763 0.064604 0.180(5) Uani 1 1 d G U
H126 H 0.820843 0.856091 0.080405 0.216 Uiso 1 1 calc R .
C125 C 0.795581 0.888139 0.002286 0.194(5) Uani 1 1 d DG U
C124 C 0.747580 0.930091 -0.020835 0.185(5) Uani 1 1 d G U
H124 H 0.752737 0.932398 -0.063427 0.222 Uiso 1 1 calc R .
C123 C 0.692034 0.968667 0.018362 0.177(5) Uani 1 1 d G U
H123 H 0.659227 0.997339 0.002560 0.212 Uiso 1 1 calc R .
C128 C 0.854920 0.848420 -0.044810 0.223(6) Uani 1 1 d D U
H128 H 0.825317 0.842049 -0.075855 0.268 Uiso 1 1 calc R .
C129 C 0.851300 0.782270 -0.017630 0.250(9) Uani 1 1 d D U
H12G H 0.869270 0.782942 0.019670 0.374 Uiso 1 1 calc GR .
H12H H 0.883261 0.751201 -0.046639 0.374 Uiso 1 1 calc GR .
H12I H 0.799001 0.769393 -0.008140 0.374 Uiso 1 1 calc GR .
C130 C 0.902600 0.902990 -0.074540 0.288(10) Uani 1 1 d D U
H13A H 0.869458 0.939314 -0.082231 0.432 Uiso 1 1 calc GR .
H13B H 0.935992 0.887440 -0.113038 0.432 Uiso 1 1 calc GR .
H13C H 0.933067 0.917373 -0.047504 0.432 Uiso 1 1 calc GR .
O1 O -0.366140 0.916940 0.253540 0.165(4) Uani 1 1 d D .
O2 O -0.452230 0.951750 0.334320 0.163(4) Uani 1 1 d D .
O3 O -0.484090 0.928290 0.251130 0.160(4) Uani 1 1 d D .
N1 N -0.431810 0.933710 0.278580 0.137(4) Uani 1 1 d D .
O4 O -0.193720 0.697440 0.132240 0.500(17) Uani 1 1 d D U
O5 O -0.150460 0.708770 0.229590 0.543(18) Uani 1 1 d D U
O6 O -0.148780 0.777840 0.161010 0.483(17) Uani 1 1 d D U
N2 N -0.166160 0.719120 0.176150 0.502(17) Uani 1 1 d D U
O7 O 0.021410 0.508290 0.197190 0.347(9) Uani 1 1 d D U
O8 O -0.019490 0.481820 0.126110 0.346(10) Uani 1 1 d D U
O9 O -0.099190 0.459640 0.206400 0.340(9) Uani 1 1 d D U
N3 N -0.032240 0.481470 0.184050 0.294(8) Uani 1 1 d D U
O10 O -0.128710 0.796390 0.566410 0.58(3) Uani 1 1 d D U
O11 O -0.177540 0.714420 0.612240 0.292(9) Uani 1 1 d D U
O12 O -0.062920 0.709140 0.565350 0.475(19) Uani 1 1 d D U
N4 N -0.123720 0.747380 0.580190 1.05(8) Uani 1 1 d D U
O13 O 0.273940 0.832420 0.494410 0.51(3) Uani 1 1 d D .
O14 O 0.306290 0.929290 0.507720 0.377(17) Uani 1 1 d D .
O15 O 0.267520 0.868250 0.585770 0.347(14) Uani 1 1 d D .
N5 N 0.281450 0.878350 0.530360 0.312(19) Uani 1 1 d D .
O16 O 0.447970 0.862920 0.573990 0.66(3) Uani 1 1 d D U
O17 O 0.569640 0.801960 0.573960 0.335(11) Uani 1 1 d D U
O18 O 0.555370 0.882790 0.521650 0.50(2) Uani 1 1 d D U
N6 N 0.518560 0.843000 0.561300 0.360(16) Uani 1 1 d D U
O19 O 0.338610 1.018350 0.119460 0.174(4) Uani 1 1 d D U
O20 O 0.422570 0.944650 0.141750 0.179(5) Uani 1 1 d D U
O21 O 0.440030 0.981030 0.052340 0.183(5) Uani 1 1 d D U
N7 N 0.398510 0.981280 0.104810 0.163(4) Uani 1 1 d D U
O22 O 0.062670 0.797720 -0.202590 0.353(10) Uani 1 1 d D U
O23 O 0.170040 0.719190 -0.204280 0.295(8) Uani 1 1 d D U
O24 O 0.180160 0.801190 -0.181990 0.304(8) Uani 1 1 d D U
N8 N 0.136170 0.771850 -0.199610 0.287(8) Uani 1 1 d D U
O25 O 0.546540 0.452420 0.148950 0.166(4) Uani 1 1 d . U
O26 O 0.637100 0.421550 0.188080 0.168(4) Uani 1 1 d . U
O27 O 0.518220 0.430660 0.241060 0.157(4) Uani 1 1 d . U
N9 N 0.570350 0.433810 0.192200 0.152(4) Uani 1 1 d . U
O28 O 0.426620 0.450550 0.384110 0.182(5) Uani 1 1 d D U
O29 O 0.340870 0.516340 0.439920 0.183(5) Uani 1 1 d D U
O30 O 0.433800 0.475980 0.474240 0.197(5) Uani 1 1 d D U
N10 N 0.399560 0.478160 0.432780 0.168(4) Uani 1 1 d D U
O31 O 0.260560 0.364600 0.011820 0.340(9) Uani 1 1 d D U
O32 O 0.273590 0.324310 0.098600 0.308(9) Uani 1 1 d D U
O33 O 0.292860 0.427120 0.077030 0.326(9) Uani 1 1 d D U
N11 N 0.275790 0.373940 0.062190 0.308(8) Uani 1 1 d D U
O34 O 0.148160 0.706780 0.339510 0.61(2) Uani 1 1 d D U
O35 O 0.103850 0.755110 0.444790 0.65(2) Uani 1 1 d D U
O36 O 0.207320 0.764650 0.385080 0.61(2) Uani 1 1 d D U
N12 N 0.144210 0.737800 0.391240 0.624(19) Uani 1 1 d D U

loop_
_atom_site_aniso_label
_atom_site_aniso_U_11
_atom_site_aniso_U_22
_atom_site_aniso_U_33
_atom_site_aniso_U_23
_atom_site_aniso_U_13
_atom_site_aniso_U_12
Ru1 0.1726(12) 0.1205(10) 0.1158(9) 0.0095(7) -0.0555(9) -0.0360(8)
Ru2 0.1582(11) 0.1290(10) 0.1072(8) -0.0113(7) -0.0341(8) -0.0286(8)
Ru3 0.1811(14) 0.239(2) 0.0973(9) -0.0106(10) -0.0332(9) -0.0599(13)
C1 0.234(19) 0.115(12) 0.099(10) 0.048(9) -0.077(12) -0.043(12)
C2 0.168(14) 0.126(12) 0.092(10) 0.021(9) -0.044(10) 0.005(10)
C3 0.175(14) 0.114(11) 0.098(10) -0.019(8) -0.014(10) -0.028(10)
C4 0.24(2) 0.143(15) 0.118(12) 0.041(11) -0.095(14) -0.078(14)
C5 0.181(17) 0.116(13) 0.141(14) 0.025(11) -0.046(13) -0.040(11)
C6 0.138(13) 0.112(12) 0.181(17) 0.014(12) -0.029(12) 0.008(10)
C7 0.33(3) 0.157(16) 0.117(13) 0.033(11) -0.099(15) -0.099(17)
C8 0.28(2) 0.108(12) 0.118(12) 0.053(10) -0.122(15) -0.056(14)
C9 0.30(3) 0.16(2) 0.27(3) -0.072(19) -0.19(3) 0.05(2)
C10 0.196(18) 0.167(18) 0.117(12) -0.028(12) 0.018(12) -0.081(15)
C11 0.25(2) 0.197(19) 0.080(10) 0.050(11) -0.057(12) -0.157(18)
C12 0.130(12) 0.150(14) 0.111(11) 0.008(10) -0.039(10) -0.007(11)
C13 0.108(13) 0.52(5) 0.083(10) 0.058(19) -0.012(9) -0.049(19)
C14 0.28(2) 0.177(18) 0.103(12) -0.011(12) -0.072(14) 0.003(17)
C15 0.155(14) 0.21(2) 0.097(10) -0.014(12) -0.017(10) -0.065(14)
C16 0.28(2) 0.131(14) 0.130(13) -0.005(11) -0.108(15) 0.037(14)
C17 0.178(15) 0.137(14) 0.113(12) 0.003(10) -0.025(11) -0.014(12)
C18 0.148(13) 0.167(16) 0.097(10) -0.010(10) -0.027(10) -0.017(12)
C19 0.152(13) 0.174(16) 0.097(10) -0.005(10) -0.048(10) 0.006(12)
C20 0.148(14) 0.119(13) 0.175(17) -0.048(12) -0.021(12) -0.002(11)
C21 0.161(13) 0.186(17) 0.087(9) 0.019(10) -0.042(9) -0.046(12)
C22 0.146(12) 0.129(12) 0.102(10) 0.021(9) -0.051(10) -0.041(10)
C23 0.144(13) 0.114(11) 0.155(14) 0.003(10) -0.086(12) 0.007(10)
C24 0.162(13) 0.108(10) 0.092(9) 0.011(8) -0.049(9) -0.011(10)
C25 0.126(11) 0.122(12) 0.123(12) -0.027(10) -0.025(10) -0.021(9)
C26 0.235(18) 0.130(13) 0.045(6) 0.017(7) -0.003(9) -0.051(12)
C27 0.150(13) 0.100(11) 0.152(14) -0.025(10) -0.044(11) 0.008(10)
C28 0.195(15) 0.110(11) 0.115(11) -0.003(9) -0.018(11) -0.048(11)
C29 0.214(17) 0.098(11) 0.107(10) -0.012(9) -0.051(11) -0.035(12)
C30 0.151(15) 0.103(12) 0.23(2) -0.040(13) -0.031(14) -0.004(11)
C31 0.155(14) 0.151(16) 0.182(17) -0.028(14) -0.066(13) 0.008(13)
C32 0.176(15) 0.116(11) 0.091(9) -0.005(9) -0.028(10) -0.043(11)
C33 0.176(15) 0.122(13) 0.175(15) 0.060(11) -0.096(13) -0.042(12)
C34 0.171(14) 0.148(15) 0.134(12) 0.016(11) -0.070(11) -0.058(12)
C35 0.164(13) 0.115(11) 0.131(12) -0.006(10) -0.036(11) -0.016(10)
C36 0.282(18) 0.141(13) 0.147(12) 0.027(10) -0.069(12) -0.034(12)
C40 0.160(14) 0.24(2) 0.30(2) -0.076(16) -0.039(15) -0.026(12)
C41 0.22(2) 0.30(3) 0.093(11) 0.001(14) -0.043(12) -0.149(19)
C42 0.273(14) 0.143(11) 0.102(9) 0.014(8) -0.051(10) -0.084(10)
C37 0.271(13) 0.126(9) 0.114(8) 0.006(7) -0.050(9) -0.074(9)
C38 0.260(13) 0.120(9) 0.104(8) -0.006(8) -0.047(10) -0.078(9)
C39 0.35(3) 0.29(3) 0.163(16) 0.155(19) -0.18(2) -0.23(3)
C43 0.172(14) 0.251(19) 0.314(19) -0.073(15) -0.036(14) -0.025(12)
C44 0.200(17) 0.27(2) 0.33(2) -0.070(19) -0.028(17) -0.018(16)
C45 0.186(16) 0.27(2) 0.34(2) -0.050(19) -0.051(17) -0.045(14)
C46 0.37(2) 0.73(4) 0.25(2) -0.02(2) 0.01(2) -0.20(3)
C48 0.338(18) 0.70(4) 0.144(11) -0.036(17) 0.001(12) -0.24(2)
C47 0.347(18) 0.71(4) 0.157(11) -0.035(17) 0.004(12) -0.23(2)
C52 0.353(19) 0.72(4) 0.148(11) -0.038(17) 0.020(12) -0.22(2)
C51 0.349(18) 0.71(4) 0.119(9) -0.041(16) 0.020(11) -0.22(2)
C50 0.352(18) 0.70(4) 0.145(10) -0.031(16) 0.007(11) -0.23(2)
C49 0.347(18) 0.70(4) 0.143(11) -0.029(17) 0.008(12) -0.24(2)
C53 0.360(19) 0.71(4) 0.172(13) -0.041(17) 0.006(13) -0.24(2)
C54 0.36(2) 0.70(4) 0.156(16) -0.06(2) 0.009(18) -0.24(3)
C55 0.38(2) 0.71(4) 0.211(19) -0.07(2) -0.020(19) -0.23(3)
C56 0.268(18) 0.216(18) 0.215(16) 0.023(15) 0.010(15) -0.072(15)
C59 0.209(11) 0.193(11) 0.108(7) -0.030(8) -0.021(7) -0.112(9)
C60 0.221(11) 0.198(11) 0.105(8) -0.016(8) -0.016(7) -0.099(9)
C61 0.217(11) 0.200(11) 0.126(8) -0.012(8) -0.019(8) -0.103(9)
C62 0.217(11) 0.192(11) 0.140(8) -0.001(8) -0.019(8) -0.093(9)
C57 0.222(11) 0.194(11) 0.151(8) -0.007(8) -0.021(8) -0.091(9)
C58 0.220(11) 0.191(11) 0.126(8) -0.029(8) -0.016(8) -0.102(9)
C63 0.30(3) 0.47(5) 0.22(2) 0.08(3) -0.19(3) -0.09(2)
C64 0.38(4) 0.58(8) 0.29(4) 0.28(5) 0.12(3) 0.23(5)
C65 0.32(4) 0.37(5) 0.76(9) -0.17(6) -0.37(5) 0.03(4)
Ru4 0.1726(12) 0.1260(10) 0.1289(10) 0.0212(8) -0.0656(9) -0.0316(9)
Ru5 0.1538(11) 0.1192(9) 0.1122(9) 0.0057(7) -0.0443(8) -0.0255(8)
Ru6 0.1710(13) 0.2087(16) 0.1158(10) 0.0213(10) -0.0604(9) -0.0560(11)
C66 0.135(12) 0.127(13) 0.133(12) 0.051(10) -0.061(11) -0.009(10)
C67 0.150(12) 0.113(11) 0.130(11) -0.019(9) -0.060(11) -0.022(9)
C68 0.133(12) 0.151(14) 0.136(12) 0.046(11) -0.051(11) -0.029(11)
C69 0.175(15) 0.132(14) 0.124(12) -0.004(10) -0.069(12) 0.022(11)
C70 0.194(16) 0.122(13) 0.131(12) -0.024(10) -0.079(12) -0.024(11)
C71 0.152(14) 0.145(14) 0.106(11) 0.000(10) -0.006(10) 0.023(11)
C72 0.155(13) 0.187(17) 0.101(10) -0.015(9) -0.028(10) -0.009(11)
C73 0.160(15) 0.176(17) 0.096(9) -0.024(9) -0.031(10) -0.037(12)
C74 0.155(14) 0.143(14) 0.137(13) 0.019(11) -0.043(11) 0.011(12)
C75 0.142(14) 0.172(17) 0.169(16) 0.043(13) -0.067(12) -0.045(12)
C76 0.112(11) 0.149(14) 0.111(11) 0.013(11) -0.036(9) -0.033(10)
C77 0.146(14) 0.180(18) 0.125(13) -0.024(13) 0.010(11) -0.066(13)
C78 0.178(15) 0.138(13) 0.091(9) 0.010(9) -0.042(10) -0.047(11)
C79 0.142(12) 0.198(18) 0.107(11) 0.021(11) -0.041(10) -0.052(12)
C80 0.216(18) 0.141(14) 0.086(10) 0.024(9) -0.058(11) -0.050(13)
C85 0.177(17) 0.20(2) 0.125(13) -0.059(13) -0.017(13) -0.041(15)
C84 0.129(13) 0.27(3) 0.126(13) -0.067(15) -0.012(11) -0.055(14)
C83 0.22(2) 0.24(2) 0.071(9) 0.004(11) -0.051(11) -0.084(18)
C82 0.22(2) 0.152(18) 0.23(2) 0.060(15) -0.127(19) -0.045(16)
C81 0.25(2) 0.123(15) 0.27(3) -0.003(16) -0.14(2) -0.023(15)
C86 0.27(2) 0.153(15) 0.087(10) 0.053(10) -0.050(12) -0.080(14)
C87 0.135(13) 0.150(14) 0.085(9) -0.015(9) -0.010(9) -0.009(10)
C88 0.129(12) 0.158(15) 0.140(13) 0.036(11) -0.049(11) -0.038(10)
C89 0.158(13) 0.120(12) 0.103(10) 0.004(9) -0.026(10) 0.015(10)
C90 0.159(14) 0.104(11) 0.123(12) -0.001(9) -0.045(11) -0.027(10)
C91 0.154(14) 0.111(12) 0.158(15) 0.002(11) -0.030(12) -0.007(10)
C92 0.141(13) 0.114(12) 0.110(11) -0.035(9) -0.008(10) -0.001(9)
C93 0.25(2) 0.152(15) 0.167(15) 0.048(12) -0.124(15) -0.091(15)
C94 0.172(15) 0.122(12) 0.146(13) 0.029(11) -0.102(12) -0.037(12)
C99 0.174(17) 0.20(2) 0.119(13) -0.019(13) -0.049(12) 0.027(15)
C98 0.26(2) 0.098(11) 0.089(10) 0.012(8) -0.018(12) -0.055(13)
C97 0.151(14) 0.154(16) 0.111(11) 0.005(11) -0.057(10) 0.001(12)
C96 0.26(2) 0.099(12) 0.20(2) 0.056(13) -0.095(18) 0.001(14)
C95 0.183(17) 0.134(15) 0.204(19) 0.057(14) -0.070(15) -0.018(13)
C100 0.166(14) 0.160(15) 0.135(12) 0.067(11) -0.058(11) -0.055(12)
C101 0.241(16) 0.166(15) 0.293(18) 0.035(14) -0.128(15) -0.056(13)
C102 0.248(11) 0.165(10) 0.236(12) 0.029(9) -0.118(10) -0.067(9)
C103 0.244(12) 0.162(11) 0.227(12) 0.018(9) -0.119(10) -0.068(9)
C104 0.241(11) 0.167(11) 0.217(11) 0.027(9) -0.116(10) -0.064(9)
C105 0.242(11) 0.179(10) 0.216(11) 0.042(8) -0.114(9) -0.077(8)
C106 0.245(12) 0.178(11) 0.216(11) 0.048(9) -0.111(10) -0.080(9)
C107 0.246(12) 0.164(11) 0.227(12) 0.039(9) -0.118(10) -0.074(9)
C108 0.266(12) 0.207(13) 0.215(12) 0.047(10) -0.095(10) -0.087(10)
C109 0.310(19) 0.256(19) 0.209(17) 0.071(15) -0.045(16) -0.090(16)
C110 0.327(19) 0.26(2) 0.265(19) 0.058(17) -0.089(17) -0.029(17)
C111 0.268(18) 0.31(2) 0.176(15) -0.096(14) -0.072(14) -0.061(16)
C112 0.231(12) 0.316(15) 0.173(10) 0.010(10) -0.084(9) -0.122(11)
C113 0.223(12) 0.316(15) 0.167(10) 0.024(10) -0.093(9) -0.131(11)
C114 0.226(12) 0.315(15) 0.165(10) 0.028(10) -0.106(9) -0.131(10)
C115 0.248(11) 0.324(15) 0.187(10) 0.020(10) -0.094(9) -0.138(10)
C116 0.233(12) 0.307(15) 0.176(10) 0.027(10) -0.087(9) -0.149(11)
C117 0.230(12) 0.311(15) 0.180(11) 0.020(11) -0.083(10) -0.145(11)
C118 0.282(13) 0.347(17) 0.219(12) 0.025(12) -0.070(11) -0.126(12)
C119 0.321(19) 0.37(2) 0.225(18) 0.012(19) -0.049(17) -0.103(19)
C120 0.301(17) 0.38(2) 0.290(19) 0.041(19) -0.058(18) -0.154(17)
C121 0.302(18) 0.113(12) 0.179(14) -0.015(11) -0.040(14) 0.004(13)
C122 0.265(11) 0.146(9) 0.135(8) 0.005(7) -0.079(8) -0.035(8)
C127 0.257(11) 0.154(10) 0.133(9) 0.007(7) -0.089(8) -0.056(8)
C126 0.237(11) 0.169(10) 0.152(9) 0.014(8) -0.073(9) -0.053(8)
C125 0.237(10) 0.185(10) 0.167(9) 0.013(8) -0.055(8) -0.057(8)
C124 0.247(11) 0.161(10) 0.149(9) 0.034(8) -0.045(9) -0.048(8)
C123 0.256(11) 0.149(10) 0.133(9) 0.027(8) -0.056(9) -0.044(8)
C128 0.251(12) 0.223(12) 0.196(11) 0.011(10) -0.045(10) -0.056(10)
C129 0.240(17) 0.258(19) 0.255(18) 0.003(17) -0.064(15) -0.040(16)
C130 0.301(19) 0.30(2) 0.244(18) -0.029(17) -0.024(17) -0.050(17)
O1 0.130(8) 0.185(12) 0.168(10) -0.003(9) -0.016(8) -0.003(8)
O2 0.219(12) 0.144(9) 0.126(8) -0.008(7) -0.048(8) 0.027(8)
O3 0.177(10) 0.190(11) 0.136(8) 0.009(8) -0.079(8) -0.019(8)
N1 0.173(13) 0.114(9) 0.123(10) 0.005(8) -0.034(10) -0.015(9)
O4 0.48(2) 0.70(5) 0.34(3) -0.07(3) -0.19(2) 0.19(3)
O5 0.52(2) 0.71(5) 0.41(3) -0.05(3) -0.18(2) 0.15(3)
O6 0.49(2) 0.70(5) 0.35(2) -0.04(3) -0.281(19) 0.06(3)
N2 0.49(2) 0.70(5) 0.36(2) -0.05(3) -0.24(2) 0.14(2)
O7 0.322(18) 0.42(2) 0.334(19) 0.006(19) -0.127(17) -0.133(16)
O8 0.289(15) 0.40(2) 0.37(2) 0.02(2) -0.089(17) -0.152(14)
O9 0.340(19) 0.43(2) 0.276(17) -0.031(17) -0.091(16) -0.194(16)
N3 0.289(15) 0.395(18) 0.256(16) -0.023(15) -0.140(14) -0.193(13)
O10 0.58(3) 0.58(3) 0.58(3) -0.004(10) -0.146(12) -0.034(10)
O11 0.297(12) 0.301(12) 0.276(12) 0.012(9) -0.065(9) -0.020(9)
O12 0.47(2) 0.48(2) 0.49(2) 0.007(10) -0.123(11) -0.023(10)
N4 1.05(8) 1.05(8) 1.05(8) 0.013(5) -0.25(2) -0.061(7)
O13 0.33(3) 0.66(8) 0.50(5) 0.00(6) -0.04(4) 0.07(4)
O14 0.67(5) 0.25(3) 0.28(3) 0.05(2) -0.23(3) -0.15(3)
O15 0.39(3) 0.26(3) 0.37(4) -0.02(2) -0.06(3) 0.01(2)
N5 0.45(5) 0.19(3) 0.25(3) 0.04(3) 0.00(3) -0.04(3)
O16 0.65(3) 0.66(3) 0.66(3) 0.008(10) -0.158(13) -0.038(10)
O17 0.341(14) 0.327(14) 0.330(14) 0.010(9) -0.078(9) 0.024(9)
O18 0.50(2) 0.50(2) 0.49(2) 0.004(10) -0.123(11) -0.045(10)
N6 0.359(17) 0.365(17) 0.356(17) 0.002(5) -0.091(6) -0.020(5)
O19 0.175(10) 0.205(12) 0.125(8) -0.007(8) -0.003(8) -0.010(8)
O20 0.168(9) 0.254(13) 0.112(7) 0.017(8) -0.033(7) 0.018(9)
O21 0.196(10) 0.223(12) 0.123(8) 0.035(9) -0.031(8) 0.010(9)
N7 0.173(10) 0.202(11) 0.116(8) 0.004(9) -0.034(8) -0.019(9)
O22 0.224(14) 0.46(2) 0.346(17) 0.055(18) -0.015(15) 0.023(16)
O23 0.161(9) 0.40(2) 0.282(11) 0.053(14) 0.007(9) 0.057(12)
O24 0.169(9) 0.39(2) 0.301(11) 0.062(13) 0.009(9) 0.094(12)
N8 0.147(10) 0.39(2) 0.288(11) 0.066(13) -0.013(10) 0.085(11)
O25 0.194(9) 0.154(9) 0.141(8) -0.008(7) -0.029(8) 0.029(8)
O26 0.171(9) 0.182(10) 0.167(9) 0.001(8) -0.072(8) -0.001(9)
O27 0.210(10) 0.148(8) 0.115(7) 0.004(7) -0.043(7) -0.016(8)
N9 0.193(10) 0.143(8) 0.133(8) -0.001(8) -0.067(8) 0.006(9)
O28 0.211(10) 0.205(12) 0.142(9) -0.027(8) -0.069(8) 0.013(9)
O29 0.200(11) 0.187(12) 0.169(9) -0.027(9) -0.059(9) -0.011(9)
O30 0.215(10) 0.242(12) 0.156(9) -0.061(9) -0.099(8) 0.028(9)
N10 0.183(10) 0.180(11) 0.160(9) -0.027(9) -0.080(9) -0.007(8)
O31 0.466(19) 0.251(16) 0.35(2) -0.079(16) -0.210(18) 0.099(16)
O32 0.378(17) 0.262(18) 0.310(19) -0.084(16) -0.154(15) 0.080(16)
O33 0.476(19) 0.218(16) 0.336(18) -0.072(15) -0.207(16) 0.015(17)
N11 0.431(15) 0.229(16) 0.314(17) -0.105(14) -0.211(15) 0.079(15)
O34 0.54(3) 0.77(5) 0.61(5) -0.05(4) -0.25(4) -0.22(3)
O35 0.60(3) 0.80(5) 0.61(5) -0.03(4) -0.24(4) -0.21(3)
O36 0.56(3) 0.79(5) 0.58(4) -0.04(4) -0.30(3) -0.21(4)
N12 0.57(3) 0.79(5) 0.60(4) -0.04(4) -0.25(3) -0.21(3)

loop_
_atom_type_symbol
_atom_type_description
_atom_type_scat_dispersion_real
_atom_type_scat_dispersion_imag
_atom_type_scat_source
C C 0.0148 0.0070 'International Tables Vol C Tables 4.2.6.8 and 6.1.1.4'
H H 0.0000 0.0000 'International Tables Vol C Tables 4.2.6.8 and 6.1.1.4'
N N 0.0253 0.0136 'International Tables Vol C Tables 4.2.6.8 and 6.1.1.4'
O O 0.0412 0.0250 'International Tables Vol C Tables 4.2.6.8 and 6.1.1.4'
Ru Ru -0.0760 2.5955 'International Tables Vol C Tables 4.2.6.8 and 6.1.1.4'

loop_
_geom_angle_atom_site_label_1
_geom_angle_atom_site_label_2
_geom_angle_atom_site_label_3
_geom_angle
C1 Ru1 C5 68.7
C1 Ru1 C41 108.3
C1 Ru1 C42 102.6
C2 Ru1 C1 36.9
C2 Ru1 C3 36.1
C2 Ru1 C5 80.3
C2 Ru1 C41 133.7
C2 Ru1 C42 108.3
C2 Ru1 C37 102.4
C3 Ru1 C1 66.5
C3 Ru1 C5 69.0
C3 Ru1 C41 167.3
C3 Ru1 C42 132.4
C4 Ru1 C1 79.2
C4 Ru1 C2 68.8
C4 Ru1 C3 41.7
C4 Ru1 C5 34.0
C4 Ru1 C40 119.2
C4 Ru1 C41 150.7
C4 Ru1 C42 172.7
C4 Ru1 C37 137.4
C6 Ru1 C1 37.1
C6 Ru1 C2 65.8
C6 Ru1 C3 78.4
C6 Ru1 C4 63.8
C6 Ru1 C5 37.7
C6 Ru1 C40 109.7
C6 Ru1 C41 104.7
C6 Ru1 C42 121.7
C6 Ru1 C37 152.7
C40 Ru1 C1 134.0
C40 Ru1 C2 169.0
C40 Ru1 C3 154.8
C40 Ru1 C5 102.3
C40 Ru1 C41 36.1
C40 Ru1 C42 64.7
C40 Ru1 C37 76.9
C41 Ru1 C5 121.0
C41 Ru1 C42 35.6
C42 Ru1 C5 153.2
C37 Ru1 C1 119.6
C37 Ru1 C3 107.1
C37 Ru1 C5 169.4
C37 Ru1 C41 64.5
C37 Ru1 C42 35.8
C38 Ru1 C1 151.7
C38 Ru1 C2 119.9
C38 Ru1 C3 102.1
C38 Ru1 C4 110.2
C38 Ru1 C5 133.5
C38 Ru1 C6 170.6
C38 Ru1 C40 66.0
C38 Ru1 C41 76.9
C38 Ru1 C42 65.0
C38 Ru1 C37 36.4
C39 Ru1 C1 170.1
C39 Ru1 C2 152.8
C39 Ru1 C3 121.2
C39 Ru1 C4 102.5
C39 Ru1 C5 107.2
C39 Ru1 C6 135.0
C39 Ru1 C40 36.7
C39 Ru1 C41 65.4
C39 Ru1 C42 76.9
C39 Ru1 C37 65.7
C39 Ru1 C38 36.9
C22 Ru2 C24 65.8
C22 Ru2 C25 78.1
C22 Ru2 C59 163.3
C22 Ru2 C57 125.7
C22 Ru2 C58 159.3
C23 Ru2 C22 35.4
C23 Ru2 C24 35.7
C23 Ru2 C25 63.7
C23 Ru2 C59 160.8
C23 Ru2 C62 103.9
C23 Ru2 C57 104.2
C23 Ru2 C58 126.5
C24 Ru2 C25 36.0
C24 Ru2 C59 127.2
C24 Ru2 C57 100.9
C24 Ru2 C58 103.0
C25 Ru2 C57 122.6
C25 Ru2 C58 103.3
C26 Ru2 C22 68.4
C26 Ru2 C23 77.3
C26 Ru2 C24 66.7
C26 Ru2 C25 37.1
C26 Ru2 C59 105.2
C26 Ru2 C60 107.7
C26 Ru2 C62 166.0
C26 Ru2 C57 157.1
C26 Ru2 C58 124.8
C27 Ru2 C22 38.3
C27 Ru2 C23 64.9
C27 Ru2 C24 77.9
C27 Ru2 C25 65.8
C27 Ru2 C26 37.3
C27 Ru2 C59 128.3
C27 Ru2 C60 107.8
C27 Ru2 C61 108.5
C27 Ru2 C62 130.3
C27 Ru2 C57 163.1
C27 Ru2 C58 160.4
C59 Ru2 C25 106.6
C59 Ru2 C57 65.9
C59 Ru2 C58 36.5
C60 Ru2 C22 128.6
C60 Ru2 C23 161.2
C60 Ru2 C24 163.0
C60 Ru2 C25 130.9
C60 Ru2 C59 36.9
C60 Ru2 C62 66.7
C60 Ru2 C57 78.3
C60 Ru2 C58 66.1
C61 Ru2 C22 105.3
C61 Ru2 C23 126.3
C61 Ru2 C24 157.3
C61 Ru2 C25 166.5
C61 Ru2 C26 131.4
C61 Ru2 C59 66.6
C61 Ru2 C60 37.2
C61 Ru2 C62 37.1
C61 Ru2 C57 66.4
C61 Ru2 C58 78.3
C62 Ru2 C22 104.3
C62 Ru2 C24 122.3
C62 Ru2 C25 155.6
C62 Ru2 C59 78.3
C62 Ru2 C57 36.7
C62 Ru2 C58 66.0
C57 Ru2 C58 36.4
C15 Ru3 C17 66.7
C15 Ru3 C18 77.8
C15 Ru3 C19 63.6
C15 Ru3 C20 37.1
C15 Ru3 C47 133.9
C15 Ru3 C52 108.8
C15 Ru3 C51 100.9
C16 Ru3 C15 39.3
C16 Ru3 C17 38.2
C16 Ru3 C18 68.1
C16 Ru3 C19 82.0
C16 Ru3 C20 70.1
C16 Ru3 C48 131.0
C16 Ru3 C47 101.0
C16 Ru3 C52 91.8
C16 Ru3 C51 106.9
C16 Ru3 C50 139.8
C17 Ru3 C18 35.6
C17 Ru3 C19 68.5
C17 Ru3 C20 78.3
C17 Ru3 C47 96.1
C17 Ru3 C52 109.1
C17 Ru3 C51 138.1
C18 Ru3 C19 41.0
C18 Ru3 C20 65.9
C18 Ru3 C47 113.4
C18 Ru3 C52 140.0
C18 Ru3 C51 173.6
C19 Ru3 C20 32.4
C19 Ru3 C47 151.4
C19 Ru3 C52 172.3
C19 Ru3 C51 143.9
C20 Ru3 C47 170.8
C20 Ru3 C52 140.8
C20 Ru3 C51 116.7
C48 Ru3 C15 169.6
C48 Ru3 C17 107.5
C48 Ru3 C18 102.6
C48 Ru3 C19 123.4
C48 Ru3 C20 152.4
C48 Ru3 C47 36.3
C48 Ru3 C52 64.1
C48 Ru3 C51 77.5
C48 Ru3 C50 68.9
C47 Ru3 C52 34.4
C47 Ru3 C51 63.0
C51 Ru3 C52 34.4
C50 Ru3 C15 115.8
C50 Ru3 C17 173.1
C50 Ru3 C18 149.8
C50 Ru3 C19 118.4
C50 Ru3 C20 107.7
C50 Ru3 C47 77.5
C50 Ru3 C52 64.1
C50 Ru3 C51 36.3
C49 Ru3 C15 149.8
C49 Ru3 C16 168.0
C49 Ru3 C17 140.8
C49 Ru3 C18 117.1
C49 Ru3 C19 109.1
C49 Ru3 C20 121.8
C49 Ru3 C48 38.9
C49 Ru3 C47 67.1
C49 Ru3 C52 77.4
C49 Ru3 C51 67.0
C49 Ru3 C50 38.9
C2 C1 Ru1 71.0
C2 C1 C35 122.2
C6 C1 Ru1 69.6
C6 C1 C2 116.7
C6 C1 C35 121.1
C35 C1 Ru1 132.0
Ru1 C2 H2 129.9
C1 C2 Ru1 72.1
C1 C2 H2 118.5
C3 C2 Ru1 72.2
C3 C2 C1 122.9
C3 C2 H2 118.5
Ru1 C3 H3 130.1
C2 C3 Ru1 71.7
C2 C3 H3 122.4
C2 C3 C4 115.1
C4 C3 Ru1 67.8
C4 C3 H3 122.4
C3 C4 Ru1 70.4
C5 C4 Ru1 76.9
C5 C4 C3 124.5
C5 C4 C7 126.1
C7 C4 Ru1 125.9
C7 C4 C3 109.4
Ru1 C5 H5 132.7
C4 C5 Ru1 69.1
C4 C5 H5 123.0
C4 C5 C6 114.0
C6 C5 Ru1 67.5
C6 C5 H5 123.0
Ru1 C6 H6 127.8
C1 C6 Ru1 73.4
C1 C6 C5 126.7
C1 C6 H6 116.6
C5 C6 Ru1 74.8
C5 C6 H6 116.6
C4 C7 H7A 109.7
C4 C7 H7B 109.7
C4 C7 C8 109.6
H7A C7 H7B 108.2
C8 C7 H7A 109.7
C8 C7 H7B 109.7
C9 C8 C7 128.4
C9 C8 C13 120.0
C13 C8 C7 111.6
C8 C9 H9 120.0
C10 C9 C8 120.0
C10 C9 H9 120.0
C9 C10 H10 120.0
C9 C10 C11 120.0
C11 C10 H10 120.0
C10 C11 C14 113.6
C12 C11 C10 120.0
C12 C11 C14 126.3
C11 C12 H12 120.0
C11 C12 C13 120.0
C13 C12 H12 120.0
C8 C13 H13 120.0
C12 C13 C8 120.0
C12 C13 H13 120.0
C11 C14 H14A 110.4
C11 C14 H14B 110.4
C11 C14 C15 106.8
H14A C14 H14B 108.6
C15 C14 H14A 110.4
C15 C14 H14B 110.4
C14 C15 Ru3 132.7
C16 C15 Ru3 66.4
C16 C15 C14 119.8
C20 C15 Ru3 74.7
C20 C15 C14 118.0
C20 C15 C16 122.2
Ru3 C16 H16 121.7
C15 C16 Ru3 74.3
C15 C16 H16 121.7
C17 C16 Ru3 76.7
C17 C16 C15 116.4
C17 C16 H16 121.7
Ru3 C17 H17 117.9
C16 C17 Ru3 65.0
C16 C17 H17 117.9
C18 C17 Ru3 72.5
C18 C17 C16 120.6
C18 C17 H17 117.9
C17 C18 Ru3 71.9
C17 C18 C19 118.2
C17 C18 C21 125.5
C19 C18 Ru3 70.1
C19 C18 C21 116.1
C21 C18 Ru3 126.1
Ru3 C19 H19 120.0
C18 C19 Ru3 68.9
C18 C19 H19 120.0
C20 C19 Ru3 74.3
C20 C19 C18 119.3
C20 C19 H19 120.0
Ru3 C20 H20 118.3
C15 C20 Ru3 68.2
C15 C20 H20 118.3
C19 C20 Ru3 73.3
C19 C20 C15 121.4
C19 C20 H20 118.3
C18 C21 H21A 110.6
C18 C21 H21B 110.6
H21A C21 H21B 108.7
C22 C21 C18 105.8
C22 C21 H21A 110.6
C22 C21 H21B 110.6
C21 C22 Ru2 126.3
C23 C22 Ru2 72.0
C23 C22 C21 124.2
C23 C22 C27 115.5
C27 C22 Ru2 69.9
C27 C22 C21 120.3
Ru2 C23 H23 131.1
C22 C23 Ru2 72.6
C22 C23 H23 116.9
C22 C23 C24 126.1
C24 C23 Ru2 72.7
C24 C23 H23 116.9
Ru2 C24 H24 126.9
C23 C24 Ru2 71.6
C23 C24 H24 121.0
C23 C24 C25 118.0
C25 C24 Ru2 72.4
C25 C24 H24 121.0
C24 C25 Ru2 71.6
C24 C25 C26 121.4
C24 C25 C28 122.1
C26 C25 Ru2 70.0
C26 C25 C28 116.4
C28 C25 Ru2 129.2
Ru2 C26 H26 126.4
C25 C26 Ru2 72.9
C25 C26 H26 121.3
C27 C26 Ru2 71.2
C27 C26 C25 117.4
C27 C26 H26 121.3
Ru2 C27 H27 129.8
C22 C27 Ru2 71.9
C22 C27 H27 119.3
C26 C27 Ru2 71.6
C26 C27 C22 121.3
C26 C27 H27 119.3
C25 C28 H28A 110.6
C25 C28 H28B 110.6
H28A C28 H28B 108.8
C29 C28 C25 105.5
C29 C28 H28A 110.6
C29 C28 H28B 110.6
C30 C29 C28 120.1
C30 C29 C34 119.2
C34 C29 C28 120.6
C29 C30 H30 121.5
C29 C30 C31 117.0
C31 C30 H30 121.5
C30 C31 H31 119.5
C32 C31 C30 121.0
C32 C31 H31 119.5
C31 C32 C33 119.1
C31 C32 C35 117.9
C33 C32 C35 122.8
C32 C33 H33 119.3
C34 C33 C32 121.4
C34 C33 H33 119.3
C29 C34 H34 119.0
C33 C34 C29 122.0
C33 C34 H34 119.0
C1 C35 H35A 109.3
C1 C35 H35B 109.3
C32 C35 C1 111.7
C32 C35 H35A 109.3
C32 C35 H35B 109.3
H35A C35 H35B 107.9
H36A C36 H36B 109.5
H36A C36 H36C 109.5
H36B C36 H36C 109.5
C37 C36 H36A 109.5
C37 C36 H36B 109.5
C37 C36 H36C 109.5
C41 C40 Ru1 73.7
C41 C40 C39 120.0
C41 C40 C43 132.6
C39 C40 Ru1 70.4
C39 C40 C43 107.3
C43 C40 Ru1 129.7
Ru1 C41 H41 129.5
C40 C41 Ru1 70.2
C40 C41 H41 120.0
C40 C41 C42 120.0
C42 C41 Ru1 72.7
C42 C41 H41 120.0
Ru1 C42 H42 129.9
C41 C42 Ru1 71.7
C41 C42 H42 120.0
C37 C42 Ru1 70.9
C37 C42 C41 120.0
C37 C42 H42 120.0
C36 C37 Ru1 123.5
C42 C37 Ru1 73.4
C42 C37 C36 121.2
C42 C37 C38 120.0
C38 C37 Ru1 70.0
C38 C37 C36 118.5
Ru1 C38 H38 127.4
C37 C38 Ru1 73.6
C37 C38 H38 120.0
C39 C38 Ru1 71.0
C39 C38 C37 120.0
C39 C38 H38 120.0
Ru1 C39 H39 127.0
C40 C39 Ru1 72.9
C40 C39 H39 120.0
C38 C39 Ru1 72.1
C38 C39 C40 120.0
C38 C39 H39 120.0
C40 C43 H43 115.1
C40 C43 C45 99.3
C44 C43 C40 102.2
C44 C43 H43 115.1
C44 C43 C45 108.2
C45 C43 H43 115.1
C43 C44 H44A 109.5
C43 C44 H44B 109.5
C43 C44 H44C 109.5
H44A C44 H44B 109.5
H44A C44 H44C 109.5
H44B C44 H44C 109.5
C43 C45 H45A 109.5
C43 C45 H45B 109.5
C43 C45 H45C 109.5
H45A C45 H45B 109.5
H45A C45 H45C 109.5
H45B C45 H45C 109.5
H46A C46 H46B 109.5
H46A C46 H46C 109.5
H46B C46 H46C 109.5
C47 C46 H46A 109.5
C47 C46 H46B 109.5
C47 C46 H46C 109.5
Ru3 C48 H48 125.9
C47 C48 Ru3 78.8
C47 C48 H48 120.0
C47 C48 C49 120.0
C49 C48 Ru3 66.9
C49 C48 H48 120.0
C46 C47 Ru3 125.1
C48 C47 Ru3 64.9
C48 C47 C46 121.5
C52 C47 Ru3 76.1
C52 C47 C46 118.1
C52 C47 C48 120.0
Ru3 C52 H52 134.4
C47 C52 Ru3 69.5
C47 C52 H52 120.0
C47 C52 C51 120.0
C51 C52 Ru3 69.5
C51 C52 H52 120.0
Ru3 C51 H51 131.6
C52 C51 Ru3 76.1
C52 C51 H51 120.0
C50 C51 Ru3 64.9
C50 C51 C52 120.0
C50 C51 H51 120.0
C51 C50 Ru3 78.8
C51 C50 C49 120.0
C51 C50 C53 116.6
C49 C50 Ru3 66.9
C49 C50 C53 123.1
C53 C50 Ru3 131.9
Ru3 C49 H49 123.0
C48 C49 Ru3 74.2
C48 C49 H49 120.0
C50 C49 Ru3 74.2
C50 C49 C48 120.0
C50 C49 H49 120.0
C50 C53 H53 106.9
C50 C53 C54 99.3
C50 C53 C55 109.8
C54 C53 H53 106.9
C55 C53 H53 106.9
C55 C53 C54 125.7
C53 C54 H54A 109.5
C53 C54 H54B 109.5
C53 C54 H54C 109.5
H54A C54 H54B 109.5
H54A C54 H54C 109.5
H54B C54 H54C 109.5
C53 C55 H55A 109.5
C53 C55 H55B 109.5
C53 C55 H55C 109.5
H55A C55 H55B 109.5
H55A C55 H55C 109.5
H55B C55 H55C 109.5
H56A C56 H56B 109.5
H56A C56 H56C 109.5
H56B C56 H56C 109.5
C57 C56 H56A 109.5
C57 C56 H56B 109.5
C57 C56 H56C 109.5
Ru2 C59 H59 129.4
C60 C59 Ru2 70.6
C60 C59 H59 120.0
C60 C59 C58 120.0
C58 C59 Ru2 72.4
C58 C59 H59 120.0
C59 C60 Ru2 72.6
C59 C60 C61 120.0
C59 C60 C63 125.0
C61 C60 Ru2 71.1
C61 C60 C63 115.0
C63 C60 Ru2 128.8
Ru2 C61 H61 128.3
C60 C61 Ru2 71.7
C60 C61 H61 120.0
C62 C61 Ru2 72.1
C62 C61 C60 120.0
C62 C61 H61 120.0
Ru2 C62 H62 128.9
C61 C62 Ru2 70.8
C61 C62 H62 120.0
C61 C62 C57 120.0
C57 C62 Ru2 72.6
C57 C62 H62 120.0
C56 C57 Ru2 127.5
C62 C57 Ru2 70.7
C62 C57 C56 113.4
C58 C57 Ru2 72.1
C58 C57 C56 126.6
C58 C57 C62 120.0
Ru2 C58 H58 129.9
C59 C58 Ru2 71.1
C59 C58 H58 120.0
C57 C58 Ru2 71.5
C57 C58 C59 120.0
C57 C58 H58 120.0
C60 C63 H63 111.7
C60 C63 C64 101.9
C64 C63 H63 111.7
C65 C63 C60 101.0
C65 C63 H63 111.7
C65 C63 C64 117.8
C63 C64 H64A 109.5
C63 C64 H64B 109.5
C63 C64 H64C 109.5
H64A C64 H64B 109.5
H64A C64 H64C 109.5
H64B C64 H64C 109.5
C63 C65 H65A 109.5
C63 C65 H65B 109.5
C63 C65 H65C 109.5
H65A C65 H65B 109.5
H65A C65 H65C 109.5
H65B C65 H65C 109.5
C66 Ru4 C67 36.1
C66 Ru4 C68 67.9
C66 Ru4 C69 80.8
C66 Ru4 C70 67.8
C66 Ru4 C71 36.9
C66 Ru4 C103 156.6
C66 Ru4 C104 165.0
C66 Ru4 C105 130.8
C66 Ru4 C106 106.0
C67 Ru4 C104 134.2
C67 Ru4 C105 113.2
C67 Ru4 C106 109.5
C68 Ru4 C67 36.8
C68 Ru4 C104 109.3
C68 Ru4 C105 109.5
C68 Ru4 C106 128.8
C69 Ru4 C67 65.3
C69 Ru4 C68 36.5
C69 Ru4 C104 105.7
C69 Ru4 C105 127.7
C69 Ru4 C106 160.7
C70 Ru4 C67 74.8
C70 Ru4 C68 64.0
C70 Ru4 C69 35.4
C70 Ru4 C104 125.2
C70 Ru4 C105 158.5
C70 Ru4 C106 163.8
C71 Ru4 C67 63.8
C71 Ru4 C68 78.5
C71 Ru4 C69 67.9
C71 Ru4 C70 38.7
C71 Ru4 C103 123.4
C71 Ru4 C104 158.1
C71 Ru4 C105 162.8
C71 Ru4 C106 128.1
C102 Ru4 C66 121.7
C102 Ru4 C67 157.2
C102 Ru4 C68 161.7
C102 Ru4 C69 126.0
C102 Ru4 C70 103.5
C102 Ru4 C71 100.3
C102 Ru4 C103 37.4
C102 Ru4 C104 65.7
C102 Ru4 C105 76.9
C102 Ru4 C106 66.3
C102 Ru4 C107 37.7
C103 Ru4 C67 165.3
C103 Ru4 C68 128.9
C103 Ru4 C69 104.1
C103 Ru4 C70 102.9
C103 Ru4 C104 35.9
C103 Ru4 C105 64.1
C103 Ru4 C106 76.9
C104 Ru4 C105 34.9
C106 Ru4 C104 63.6
C106 Ru4 C105 35.1
C107 Ru4 C66 101.3
C107 Ru4 C67 126.2
C107 Ru4 C68 160.6
C107 Ru4 C69 161.5
C107 Ru4 C70 128.3
C107 Ru4 C71 102.7
C107 Ru4 C103 66.9
C107 Ru4 C104 76.9
C107 Ru4 C105 64.5
C107 Ru4 C106 36.4
C87 Ru5 C90 80.3
C87 Ru5 C91 68.0
C87 Ru5 C122 133.8
C87 Ru5 C127 170.2
C87 Ru5 C126 152.1
C87 Ru5 C125 120.7
C87 Ru5 C124 103.3
C87 Ru5 C123 108.2
C88 Ru5 C87 36.3
C88 Ru5 C90 67.6
C88 Ru5 C91 79.2
C88 Ru5 C122 108.4
C88 Ru5 C127 135.3
C88 Ru5 C126 171.4
C88 Ru5 C125 151.6
C88 Ru5 C124 120.4
C88 Ru5 C123 102.8
C89 Ru5 C87 68.2
C89 Ru5 C88 39.0
C89 Ru5 C90 36.3
C89 Ru5 C91 66.5
C89 Ru5 C92 77.7
C89 Ru5 C122 101.5
C89 Ru5 C127 107.2
C89 Ru5 C126 133.9
C89 Ru5 C125 169.3
C89 Ru5 C124 153.2
C89 Ru5 C123 120.6
C90 Ru5 C126 108.7
C90 Ru5 C125 135.5
C90 Ru5 C124 170.5
C90 Ru5 C123 151.6
C91 Ru5 C90 37.4
C91 Ru5 C126 102.7
C91 Ru5 C125 110.0
C91 Ru5 C124 135.7
C91 Ru5 C123 170.8
C92 Ru5 C87 34.0
C92 Ru5 C88 62.9
C92 Ru5 C90 68.1
C92 Ru5 C91 39.8
C92 Ru5 C122 167.2
C92 Ru5 C127 155.4
C92 Ru5 C126 123.7
C92 Ru5 C125 106.4
C92 Ru5 C124 110.1
C92 Ru5 C123 133.1
C122 Ru5 C90 118.7
C122 Ru5 C91 151.4
C122 Ru5 C127 37.2
C122 Ru5 C126 66.0
C122 Ru5 C125 76.7
C122 Ru5 C124 65.1
C122 Ru5 C123 36.7
C127 Ru5 C90 101.1
C127 Ru5 C91 118.9
C127 Ru5 C126 36.6
C127 Ru5 C125 65.0
C127 Ru5 C124 76.7
C127 Ru5 C123 66.0
C126 Ru5 C125 35.6
C126 Ru5 C124 64.1
C124 Ru5 C125 35.2
C123 Ru5 C126 76.8
C123 Ru5 C125 64.1
C123 Ru5 C124 35.7
C73 Ru6 C74 36.8
C73 Ru6 C75 67.6
C73 Ru6 C76 81.0
C73 Ru6 C78 36.8
C73 Ru6 C112 127.8
C73 Ru6 C113 162.4
C73 Ru6 C117 103.8
C74 Ru6 C112 164.0
C74 Ru6 C113 160.1
C75 Ru6 C74 38.2
C75 Ru6 C76 37.7
C75 Ru6 C78 78.5
C75 Ru6 C112 154.5
C75 Ru6 C113 124.7
C76 Ru6 C74 68.9
C76 Ru6 C112 118.7
C76 Ru6 C113 101.7
C77 Ru6 C73 65.8
C77 Ru6 C74 77.0
C77 Ru6 C75 64.5
C77 Ru6 C76 36.1
C77 Ru6 C78 36.7
C77 Ru6 C112 101.1
C77 Ru6 C113 106.2
C77 Ru6 C114 131.7
C77 Ru6 C117 118.9
C78 Ru6 C74 66.0
C78 Ru6 C76 67.6
C78 Ru6 C112 102.8
C78 Ru6 C113 128.0
C113 Ru6 C112 35.8
C114 Ru6 C73 159.2
C114 Ru6 C74 127.7
C114 Ru6 C75 107.2
C114 Ru6 C76 107.4
C114 Ru6 C78 164.0
C114 Ru6 C112 65.5
C114 Ru6 C113 36.4
C114 Ru6 C117 78.5
C115 Ru6 C73 123.8
C115 Ru6 C74 106.7
C115 Ru6 C75 111.3
C115 Ru6 C76 134.2
C115 Ru6 C77 168.4
C115 Ru6 C78 154.9
C115 Ru6 C112 78.5
C115 Ru6 C113 66.6
C115 Ru6 C114 37.5
C115 Ru6 C116 38.0
C115 Ru6 C117 67.4
C116 Ru6 C73 101.4
C116 Ru6 C74 108.2
C116 Ru6 C75 135.8
C116 Ru6 C76 171.6
C116 Ru6 C77 152.1
C116 Ru6 C78 119.1
C116 Ru6 C112 66.2
C116 Ru6 C113 78.5
C116 Ru6 C114 67.6
C116 Ru6 C117 37.3
C117 Ru6 C74 131.1
C117 Ru6 C75 169.2
C117 Ru6 C76 150.3
C117 Ru6 C78 98.5
C117 Ru6 C112 36.2
C117 Ru6 C113 65.3
C67 C66 Ru4 73.7
C67 C66 C71 116.1
C67 C66 C100 118.0
C71 C66 Ru4 71.9
C71 C66 C100 125.0
C100 C66 Ru4 133.3
Ru4 C67 H67 115.8
C66 C67 Ru4 70.2
C66 C67 H67 115.8
C66 C67 C68 125.0
C68 C67 Ru4 71.5
C68 C67 H67 115.8
Ru4 C68 H68 127.7
C67 C68 Ru4 71.7
C67 C68 H68 120.9
C69 C68 Ru4 71.7
C69 C68 C67 118.3
C69 C68 H68 120.9
C68 C69 Ru4 71.8
C68 C69 C72 121.8
C70 C69 Ru4 71.6
C70 C69 C68 118.1
C70 C69 C72 120.1
C72 C69 Ru4 127.7
Ru4 C70 H70 131.5
C69 C70 Ru4 73.0
C69 C70 H70 118.6
C69 C70 C71 122.9
C71 C70 Ru4 70.1
C71 C70 H70 118.6
Ru4 C71 H71 129.3
C66 C71 Ru4 71.2
C66 C71 C70 118.8
C66 C71 H71 120.6
C70 C71 Ru4 71.2
C70 C71 H71 120.6
C69 C72 H72A 110.6
C69 C72 H72B 110.6
H72A C72 H72B 108.7
C73 C72 C69 105.8
C73 C72 H72A 110.6
C73 C72 H72B 110.6
C72 C73 Ru6 127.4
C74 C73 Ru6 73.2
C74 C73 C72 120.6
C78 C73 Ru6 72.5
C78 C73 C72 118.6
C78 C73 C74 120.8
Ru6 C74 H74 131.8
C73 C74 Ru6 70.0
C73 C74 H74 120.9
C73 C74 C75 118.2
C75 C74 Ru6 70.0
C75 C74 H74 120.9
Ru6 C75 H75 130.2
C74 C75 Ru6 71.8
C74 C75 H75 119.2
C76 C75 Ru6 71.5
C76 C75 C74 121.6
C76 C75 H75 119.2
C75 C76 Ru6 70.8
C75 C76 C79 117.5
C77 C76 Ru6 69.0
C77 C76 C75 113.1
C77 C76 C79 129.1
C79 C76 Ru6 134.1
Ru6 C77 H77 128.2
C76 C77 Ru6 74.9
C76 C77 H77 115.3
C76 C77 C78 129.4
C78 C77 Ru6 74.4
C78 C77 H77 115.3
Ru6 C78 H78 131.2
C73 C78 Ru6 70.7
C73 C78 H78 121.7
C77 C78 Ru6 68.9
C77 C78 C73 116.7
C77 C78 H78 121.7
C76 C79 H79A 109.7
C76 C79 H79B 109.7
C76 C79 C80 109.9
H79A C79 H79B 108.2
C80 C79 H79A 109.7
C80 C79 H79B 109.7
C85 C80 C79 123.8
C85 C80 C81 120.0
C81 C80 C79 116.2
C80 C85 H85 120.0
C84 C85 C80 120.0
C84 C85 H85 120.0
C85 C84 H84 120.0
C83 C84 C85 120.0
C83 C84 H84 120.0
C84 C83 C82 120.0
C84 C83 C86 123.2
C82 C83 C86 116.8
C83 C82 H82 120.0
C83 C82 C81 120.0
C81 C82 H82 120.0
C80 C81 H81 120.0
C82 C81 C80 120.0
C82 C81 H81 120.0
C83 C86 H86A 109.5
C83 C86 H86B 109.5
C83 C86 C87 110.8
H86A C86 H86B 108.1
C87 C86 H86A 109.5
C87 C86 H86B 109.5
C86 C87 Ru5 130.5
C88 C87 Ru5 71.7
C88 C87 C86 115.6
C92 C87 Ru5 72.9
C92 C87 C86 124.8
C92 C87 C88 119.4
Ru5 C88 H88 131.1
C87 C88 Ru5 72.0
C87 C88 H88 119.8
C87 C88 C89 120.5
C89 C88 Ru5 69.9
C89 C88 H88 119.8
Ru5 C89 H89 125.8
C88 C89 Ru5 71.1
C88 C89 H89 119.1
C90 C89 Ru5 75.8
C90 C89 C88 121.8
C90 C89 H89 119.1
C89 C90 Ru5 67.9
C89 C90 C91 118.0
C89 C90 C93 123.8
C91 C90 Ru5 71.0
C91 C90 C93 118.2
C93 C90 Ru5 132.0
Ru5 C91 H91 130.3
C90 C91 Ru5 71.6
C90 C91 H91 122.9
C90 C91 C92 114.3
C92 C91 Ru5 67.3
C92 C91 H91 122.9
Ru5 C92 H92 129.9
C87 C92 Ru5 73.2
C87 C92 C91 125.8
C87 C92 H92 117.1
C91 C92 Ru5 72.8
C91 C92 H92 117.1
C90 C93 H93A 109.0
C90 C93 H93B 109.0
C90 C93 C94 113.1
H93A C93 H93B 107.8
C94 C93 H93A 109.0
C94 C93 H93B 109.0
C99 C94 C93 120.9
C99 C94 C95 120.0
C95 C94 C93 118.9
C94 C99 H99 120.0
C94 C99 C98 120.0
C98 C99 H99 120.0
C99 C98 H98 120.0
C97 C98 C99 120.0
C97 C98 H98 120.0
C98 C97 C96 120.0
C98 C97 C100 120.6
C96 C97 C100 119.3
C97 C96 H96 120.0
C95 C96 C97 120.0
C95 C96 H96 120.0
C94 C95 H95 120.0
C96 C95 C94 120.0
C96 C95 H95 120.0
C66 C100 C97 110.3
C66 C100 H10A 109.6
C66 C100 H10B 109.6
C97 C100 H10A 109.6
C97 C100 H10B 109.6
H10A C100 H10B 108.1
H10C C101 H10D 109.5
H10C C101 H10E 109.5
H10D C101 H10E 109.5
C102 C101 H10C 109.5
C102 C101 H10D 109.5
C102 C101 H10E 109.5
C101 C102 Ru4 120.4
C103 C102 Ru4 74.0
C103 C102 C101 111.9
C103 C102 C107 120.0
C107 C102 Ru4 72.5
C107 C102 C101 127.9
Ru4 C103 H103 127.4
C102 C103 Ru4 68.6
C102 C103 H103 120.0
C102 C103 C104 120.0
C104 C103 Ru4 76.0
C104 C103 H103 120.0
Ru4 C104 H104 130.6
C103 C104 Ru4 68.1
C103 C104 H104 120.0
C105 C104 Ru4 73.8
C105 C104 C103 120.0
C105 C104 H104 120.0
C104 C105 Ru4 71.3
C104 C105 C106 120.0
C104 C105 C108 127.8
C106 C105 Ru4 69.9
C106 C105 C108 112.0
C108 C105 Ru4 126.5
Ru4 C106 H106 129.6
C105 C106 Ru4 75.0
C105 C106 H106 120.0
C107 C106 Ru4 67.8
C107 C106 C105 120.0
C107 C106 H106 120.0
Ru4 C107 H107 126.3
C102 C107 Ru4 69.8
C102 C107 H107 120.0
C106 C107 Ru4 75.8
C106 C107 C102 120.0
C106 C107 H107 120.0
C105 C108 H108 104.4
C105 C108 C109 105.8
C105 C108 C110 128.0
C109 C108 H108 104.4
C110 C108 H108 104.4
C110 C108 C109 107.5
C108 C109 H10F 109.5
C108 C109 H10G 109.5
C108 C109 H10H 109.5
H10F C109 H10G 109.5
H10F C109 H10H 109.5
H10G C109 H10H 109.5
C108 C110 H11A 109.5
C108 C110 H11B 109.5
C108 C110 H11C 109.5
H11A C110 H11B 109.5
H11A C110 H11C 109.5
H11B C110 H11C 109.5
H11D C111 H11E 109.5
H11D C111 H11F 109.5
H11E C111 H11F 109.5
C112 C111 H11D 109.5
C112 C111 H11E 109.5
C112 C111 H11F 109.5
C111 C112 Ru6 123.6
C113 C112 Ru6 71.7
C113 C112 C111 110.3
C113 C112 C117 120.0
C117 C112 Ru6 69.7
C117 C112 C111 129.1
Ru6 C113 H113 131.0
C112 C113 Ru6 72.4
C112 C113 H113 120.0
C114 C113 Ru6 69.2
C114 C113 C112 120.0
C114 C113 H113 120.0
Ru6 C114 H114 128.9
C113 C114 Ru6 74.4
C113 C114 H114 120.0
C113 C114 C115 120.0
C115 C114 Ru6 69.0
C115 C114 H114 120.0
C114 C115 Ru6 73.5
C114 C115 C116 120.0
C114 C115 C118 134.2
C116 C115 Ru6 71.4
C116 C115 C118 105.6
C118 C115 Ru6 120.9
Ru6 C116 H116 127.4
C115 C116 Ru6 70.6
C115 C116 H116 120.0
C117 C116 Ru6 74.0
C117 C116 C115 120.0
C117 C116 H116 120.0
Ru6 C117 H117 129.5
C112 C117 Ru6 74.1
C112 C117 H117 120.0
C116 C117 Ru6 68.7
C116 C117 C112 120.0
C116 C117 H117 120.0
C115 C118 H118 112.7
C115 C118 C119 97.4
C119 C118 H118 112.7
C120 C118 C115 106.1
C120 C118 H118 112.7
C120 C118 C119 114.1
C118 C119 H11G 109.5
C118 C119 H11H 109.5
C118 C119 H11I 109.5
H11G C119 H11H 109.5
H11G C119 H11I 109.5
H11H C119 H11I 109.5
C118 C120 H12A 109.5
C118 C120 H12B 109.5
C118 C120 H12C 109.5
H12A C120 H12B 109.5
H12A C120 H12C 109.5
H12B C120 H12C 109.5
H12D C121 H12E 109.5
H12D C121 H12F 109.5
H12E C121 H12F 109.5
C122 C121 H12D 109.5
C122 C121 H12E 109.5
C122 C121 H12F 109.5
C121 C122 Ru5 120.3
C127 C122 Ru5 71.5
C127 C122 C121 124.9
C127 C122 C123 120.0
C123 C122 Ru5 73.9
C123 C122 C121 114.8
Ru5 C127 H127 126.5
C122 C127 Ru5 71.3
C122 C127 H127 120.0
C122 C127 C126 120.0
C126 C127 Ru5 74.1
C126 C127 H127 120.0
Ru5 C126 H126 128.5
C127 C126 Ru5 69.3
C127 C126 H126 120.0
C127 C126 C125 120.0
C125 C126 Ru5 74.4
C125 C126 H126 120.0
C126 C125 Ru5 70.0
C126 C125 C128 124.3
C124 C125 Ru5 72.3
C124 C125 C126 120.0
C124 C125 C128 115.7
C128 C125 Ru5 130.7
Ru5 C124 H124 130.2
C125 C124 Ru5 72.5
C125 C124 H124 120.0
C125 C124 C123 120.0
C123 C124 Ru5 69.8
C123 C124 H124 120.0
Ru5 C123 H123 128.3
C122 C123 Ru5 69.4
C122 C123 H123 120.0
C124 C123 Ru5 74.5
C124 C123 C122 120.0
C124 C123 H123 120.0
C125 C128 H128 99.4
C129 C128 C125 102.4
C129 C128 H128 99.4
C129 C128 C130 148.7
C130 C128 C125 99.0
C130 C128 H128 99.4
C128 C129 H12G 109.5
C128 C129 H12H 109.5
C128 C129 H12I 109.5
H12G C129 H12H 109.5
H12G C129 H12I 109.5
H12H C129 H12I 109.5
C128 C130 H13A 109.5
C128 C130 H13B 109.5
C128 C130 H13C 109.5
H13A C130 H13B 109.5
H13A C130 H13C 109.5
H13B C130 H13C 109.5
O1 N1 O2 122.6
O1 N1 O3 120.5
O3 N1 O2 116.6
O4 N2 O5 148.1
O6 N2 O4 105.0
O6 N2 O5 106.8
O7 N3 O8 106.3
O7 N3 O9 144.3
O8 N3 O9 108.9
O10 N4 O11 126.4
O10 N4 O12 125.5
O11 N4 O12 108.0
O14 N5 O13 118.2
O14 N5 O15 122.9
O15 N5 O13 118.8
O16 N6 O17 146.4
O16 N6 O18 107.4
O18 N6 O17 106.0
O20 N7 O19 123.9
O21 N7 O19 121.1
O21 N7 O20 114.9
N8 O23 O24 40.3
N8 O24 O23 41.8
O23 N8 O22 137.4
O24 N8 O22 124.1
O24 N8 O23 97.9
O25 N9 O27 112.9
O26 N9 O25 122.0
O26 N9 O27 125.1
O28 N10 O29 120.9
O28 N10 O30 120.8
O30 N10 O29 117.8
O31 N11 O32 117.5
O33 N11 O31 121.9
O33 N11 O32 120.7
O35 N12 O34 147.7
O36 N12 O34 106.4
O36 N12 O35 105.9

loop_
_geom_bond_atom_site_label_1
_geom_bond_atom_site_label_2
_geom_bond_distance
Ru1 C1 2.2568
Ru1 C2 2.2426
Ru1 C3 2.2488
Ru1 C4 2.2102
Ru1 C5 2.3049
Ru1 C6 2.2077
Ru1 C40 2.2205
Ru1 C41 2.2658
Ru1 C42 2.2793
Ru1 C37 2.2479
Ru1 C38 2.2022
Ru1 C39 2.1882
Ru2 C22 2.1990
Ru2 C23 2.1909
Ru2 C24 2.2053
Ru2 C25 2.2150
Ru2 C26 2.1778
Ru2 C27 2.1724
Ru2 C59 2.2102
Ru2 C60 2.1850
Ru2 C61 2.1765
Ru2 C62 2.1934
Ru2 C57 2.2185
Ru2 C58 2.2268
Ru3 C15 2.1472
Ru3 C16 2.0447
Ru3 C17 2.1950
Ru3 C18 2.2020
Ru3 C19 2.2199
Ru3 C20 2.2307
Ru3 C48 2.1280
Ru3 C47 2.3051
Ru3 C52 2.3891
Ru3 C51 2.3059
Ru3 C50 2.1289
Ru3 C49 2.0342
C1 C2 1.4226
C1 C6 1.4192
C1 C35 1.5281
C2 H2 0.9500
C2 C3 1.3901
C3 H3 0.9500
C3 C4 1.5886
C4 C5 1.3225
C4 C7 1.5462
C5 H5 0.9500
C5 C6 1.4610
C6 H6 0.9500
C7 H7A 0.9900
C7 H7B 0.9900
C7 C8 1.5617
C8 C9 1.3900
C8 C13 1.3900
C9 H9 0.9500
C9 C10 1.3900
C10 H10 0.9500
C10 C11 1.3900
C11 C12 1.3900
C11 C14 1.4459
C12 H12 0.9500
C12 C13 1.3900
C13 H13 0.9500
C14 H14A 0.9900
C14 H14B 0.9900
C14 C15 1.6991
C15 C16 1.4130
C15 C20 1.3963
C16 H16 1.0000
C16 C17 1.3957
C17 H17 1.0000
C17 C18 1.3449
C18 C19 1.5489
C18 C21 1.5621
C19 H19 1.0000
C19 C20 1.2403
C20 H20 1.0000
C21 H21A 0.9900
C21 H21B 0.9900
C21 C22 1.5406
C22 C23 1.3346
C22 C27 1.4327
C23 H23 0.9500
C23 C24 1.3472
C24 H24 0.9500
C24 C25 1.3668
C25 C26 1.3976
C25 C28 1.5597
C26 H26 0.9500
C26 C27 1.3904
C27 H27 0.9500
C28 H28A 0.9900
C28 H28B 0.9900
C28 C29 1.5116
C29 C30 1.3445
C29 C34 1.3838
C30 H30 0.9500
C30 C31 1.4906
C31 H31 0.9500
C31 C32 1.3169
C32 C33 1.3607
C32 C35 1.4596
C33 H33 0.9500
C33 C34 1.3362
C34 H34 0.9500
C35 H35A 0.9900
C35 H35B 0.9900
C36 H36A 0.9800
C36 H36B 0.9800
C36 H36C 0.9800
C36 C37 1.5430
C40 C41 1.3900
C40 C39 1.3900
C40 C43 1.4874
C41 H41 0.9500
C41 C42 1.3900
C42 H42 0.9500
C42 C37 1.3900
C37 C38 1.3900
C38 H38 0.9500
C38 C39 1.3900
C39 H39 0.9500
C43 H43 1.0000
C43 C44 1.4687
C43 C45 1.5400
C44 H44A 0.9800
C44 H44B 0.9800
C44 H44C 0.9800
C45 H45A 0.9800
C45 H45B 0.9800
C45 H45C 0.9800
C46 H46A 0.9800
C46 H46B 0.9800
C46 H46C 0.9800
C46 C47 1.4305
C48 H48 0.9500
C48 C47 1.3900
C48 C49 1.3900
C47 C52 1.3900
C52 H52 0.9500
C52 C51 1.3900
C51 H51 0.9500
C51 C50 1.3900
C50 C49 1.3900
C50 C53 1.4573
C49 H49 0.9500
C53 H53 1.0000
C53 C54 1.5887
C53 C55 1.5766
C54 H54A 0.9800
C54 H54B 0.9800
C54 H54C 0.9800
C55 H55A 0.9800
C55 H55B 0.9800
C55 H55C 0.9800
C56 H56A 0.9800
C56 H56B 0.9800
C56 H56C 0.9800
C56 C57 1.5564
C59 H59 0.9500
C59 C60 1.3900
C59 C58 1.3900
C60 C61 1.3900
C60 C63 1.5602
C61 H61 0.9500
C61 C62 1.3900
C62 H62 0.9500
C62 C57 1.3900
C57 C58 1.3900
C58 H58 0.9500
C63 H63 1.0000
C63 C64 1.5656
C63 C65 1.5316
C64 H64A 0.9800
C64 H64B 0.9800
C64 H64C 0.9800
C65 H65A 0.9800
C65 H65B 0.9800
C65 H65C 0.9800
Ru4 C66 2.1878
Ru4 C67 2.2324
Ru4 C68 2.2291
Ru4 C69 2.2276
Ru4 C70 2.2112
Ru4 C71 2.1967
Ru4 C102 2.1314
Ru4 C103 2.2007
Ru4 C104 2.3013
Ru4 C105 2.3341
Ru4 C106 2.2689
Ru4 C107 2.1668
Ru5 C87 2.1487
Ru5 C88 2.1458
Ru5 C89 2.1309
Ru5 C90 2.2299
Ru5 C91 2.2219
Ru5 C92 2.1455
Ru5 C122 2.1780
Ru5 C127 2.1812
Ru5 C126 2.2419
Ru5 C125 2.2980
Ru5 C124 2.2950
Ru5 C123 2.2357
Ru6 C73 2.2067
Ru6 C74 2.2483
Ru6 C75 2.2235
Ru6 C76 2.2331
Ru6 C77 2.1585
Ru6 C78 2.2295
Ru6 C112 2.2631
Ru6 C113 2.2536
Ru6 C114 2.1878
Ru6 C115 2.1300
Ru6 C116 2.1399
Ru6 C117 2.2072
C66 C67 1.3706
C66 C71 1.3878
C66 C100 1.4808
C67 H67 1.0000
C67 C68 1.4091
C68 H68 0.9500
C68 C69 1.3938
C69 C70 1.3507
C69 C72 1.5655
C70 H70 0.9500
C70 C71 1.4614
C71 H71 0.9500
C72 H72A 0.9900
C72 H72B 0.9900
C72 C73 1.5052
C73 C74 1.4052
C73 C78 1.4012
C74 H74 0.9500
C74 C75 1.4647
C75 H75 0.9500
C75 C76 1.4403
C76 C77 1.3631
C76 C79 1.4642
C77 H77 0.9500
C77 C78 1.3828
C78 H78 0.9500
C79 H79A 0.9900
C79 H79B 0.9900
C79 C80 1.5241
C80 C85 1.3900
C80 C81 1.3900
C85 H85 0.9500
C85 C84 1.3900
C84 H84 0.9500
C84 C83 1.3900
C83 C82 1.3900
C83 C86 1.5063
C82 H82 0.9500
C82 C81 1.3900
C81 H81 0.9500
C86 H86A 0.9900
C86 H86B 0.9900
C86 C87 1.5522
C87 C88 1.3369
C87 C92 1.2541
C88 H88 0.9500
C88 C89 1.4282
C89 H89 0.9500
C89 C90 1.3603
C90 C91 1.4273
C90 C93 1.4697
C91 H91 0.9500
C91 C92 1.4897
C92 H92 0.9500
C93 H93A 0.9900
C93 H93B 0.9900
C93 C94 1.5308
C94 C99 1.3900
C94 C95 1.3900
C99 H99 0.9500
C99 C98 1.3900
C98 H98 0.9500
C98 C97 1.3900
C97 C96 1.3900
C97 C100 1.4995
C96 H96 0.9500
C96 C95 1.3900
C95 H95 0.9500
C100 H10A 0.9900
C100 H10B 0.9900
C101 H10C 0.9800
C101 H10D 0.9800
C101 H10E 0.9800
C101 C102 1.7222
C102 C103 1.3900
C102 C107 1.3900
C103 H103 0.9500
C103 C104 1.3900
C104 H104 0.9500
C104 C105 1.3900
C105 C106 1.3900
C105 C108 1.4737
C106 H106 0.9500
C106 C107 1.3900
C107 H107 0.9500
C108 H108 1.0000
C108 C109 1.5083
C108 C110 1.5013
C109 H10F 0.9800
C109 H10G 0.9800
C109 H10H 0.9800
C110 H11A 0.9800
C110 H11B 0.9800
C110 H11C 0.9800
C111 H11D 0.9800
C111 H11E 0.9800
C111 H11F 0.9800
C111 C112 1.6348
C112 C113 1.3900
C112 C117 1.3900
C113 H113 0.9500
C113 C114 1.3900
C114 H114 0.9500
C114 C115 1.3900
C115 C116 1.3900
C115 C118 1.4938
C116 H116 0.9500
C116 C117 1.3900
C117 H117 0.9500
C118 H118 1.0000
C118 C119 1.4985
C118 C120 1.4690
C119 H11G 0.9800
C119 H11H 0.9800
C119 H11I 0.9800
C120 H12A 0.9800
C120 H12B 0.9800
C120 H12C 0.9800
C121 H12D 0.9800
C121 H12E 0.9800
C121 H12F 0.9800
C121 C122 1.7656
C122 C127 1.3900
C122 C123 1.3900
C127 H127 0.9500
C127 C126 1.3900
C126 H126 0.9500
C126 C125 1.3900
C125 C124 1.3900
C125 C128 1.5280
C124 H124 0.9500
C124 C123 1.3900
C123 H123 0.9500
C128 H128 1.0000
C128 C129 1.4981
C128 C130 1.5212
C129 H12G 0.9800
C129 H12H 0.9800
C129 H12I 0.9800
C130 H13A 0.9800
C130 H13B 0.9800
C130 H13C 0.9800
O1 N1 1.2277
O2 N1 1.2796
O3 N1 1.2707
O4 N2 1.3112
O5 N2 1.3269
O6 N2 1.2976
O7 N3 1.2501
O8 N3 1.2793
O9 N3 1.3118
O10 N4 1.0657
O11 N4 1.3002
O12 N4 1.3012
O13 N5 1.2882
O14 N5 1.2329
O15 N5 1.2415
O16 N6 1.2951
O17 N6 1.3088
O18 N6 1.3068
O19 N7 1.2751
O20 N7 1.2683
O21 N7 1.2479
O22 N8 1.4343
O23 O24 1.8030
O23 N8 1.2133
O24 N8 1.1778
O25 N9 1.2198
O26 N9 1.2129
O27 N9 1.2799
O28 N10 1.2237
O29 N10 1.2728
O30 N10 1.2496
O31 N11 1.2584
O32 N11 1.3130
O33 N11 1.2297
O34 N12 1.3239
O35 N12 1.2992
O36 N12 1.2859

loop_
_platon_squeeze_void_nr
_platon_squeeze_void_average_x
_platon_squeeze_void_average_y
_platon_squeeze_void_average_z
_platon_squeeze_void_volume
_platon_squeeze_void_count_electrons
_platon_squeeze_void_content
1 -0.002 0.002 0.004 2613 534 ' '
2 0.458 0.951 0.463 28 4 ' '
3 0.548 0.055 0.542 25 3 ' '

loop_
_twin_individual_id
_twin_individual_mass_fraction_refined
1 0.453(3)
2 0.547(3)
